data_7702010
loop_
_publ_author_name
'Bodman, Samantha E.'
'Fitchett, Christopher M.'

_publ_section_title
;
 Conformational control of the self-assembly of triple helicates and [2
 \\times 2]-grids from zinc(II) and 3,6-di(2-pyridyl)pyridazine based
 ligands.
;
_journal_issue 33
_journal_name_full 'Dalton transactions (Cambridge, England : 2003)'
_journal_page_first 12606
_journal_page_last 12613
_journal_paper_doi 10.1039/c4dt01416b
_journal_volume 43
_journal_year 2014
_chemical_formula_moiety 'C76 H78 N16 O4 Zn4, 6(Cl O4), 1.5(H2 O), 0.5(C2 H5 N O), 5.5(C2 H3 N)'
_chemical_formula_sum 'C88 H102 Cl6 N22 O30 Zn4'
_chemical_formula_weight 2422.09
_space_group_crystal_system triclinic
_space_group_IT_number 2
_space_group_name_Hall '-P 1'
_space_group_name_H-M_alt 'P -1'
_atom_sites_solution_hydrogens mixed
_atom_sites_solution_primary iterative
_audit_creation_date 2014-06-07
_audit_creation_method
;
Olex2 1.2
(compiled 2014.03.20 svn.r2918 for OlexSys, GUI svn.r4816)
;
_cell_angle_alpha 101.3748(11)
_cell_angle_beta 95.3521(12)
_cell_angle_gamma 96.5500(11)
_cell_formula_units_Z 2
_cell_length_a 14.0182(2)
_cell_length_b 15.9372(2)
_cell_length_c 24.4801(3)
_cell_measurement_reflns_used 32800
_cell_measurement_temperature 120.01(10)
_cell_measurement_theta_max 73.7420
_cell_measurement_theta_min 3.0490
_cell_volume 5288.93(12)
_computing_cell_refinement
;
CrysAlisPro, Agilent Technologies,
Version 1.171.36.28 (release 01-02-2013 CrysAlis171 .NET)
(compiled Feb  1 2013,16:14:44)
;
_computing_data_collection
;
CrysAlisPro, Agilent Technologies,
Version 1.171.36.28 (release 01-02-2013 CrysAlis171 .NET)
(compiled Feb  1 2013,16:14:44)
;
_computing_data_reduction
;
CrysAlisPro, Agilent Technologies,
Version 1.171.36.28 (release 01-02-2013 CrysAlis171 .NET)
(compiled Feb  1 2013,16:14:44)
;
_computing_molecular_graphics 'Olex2 (Dolomanov et al., 2009)'
_computing_publication_material 'Olex2 (Dolomanov et al., 2009)'
_computing_structure_refinement 'ShelXL (Sheldrick, 2008)'
_computing_structure_solution 'olex2.solve (Bourhis et al., 2013)'
_diffrn_ambient_temperature 120.01(10)
_diffrn_detector_area_resol_mean 5.3250
_diffrn_measured_fraction_theta_full 0.999
_diffrn_measured_fraction_theta_max 0.974
_diffrn_measurement_device_type 'SuperNova, Dual, Cu at zero, Atlas'
_diffrn_measurement_method '\w scans'
_diffrn_orient_matrix_UB_11 -0.0173816000
_diffrn_orient_matrix_UB_12 0.0887846000
_diffrn_orient_matrix_UB_13 -0.0118601000
_diffrn_orient_matrix_UB_21 0.0972920000
_diffrn_orient_matrix_UB_22 0.0410400000
_diffrn_orient_matrix_UB_23 0.0347910000
_diffrn_orient_matrix_UB_31 0.0514221000
_diffrn_orient_matrix_UB_32 -0.0183756000
_diffrn_orient_matrix_UB_33 -0.0531846000
_diffrn_radiation_monochromator mirror
_diffrn_radiation_type CuK\a
_diffrn_radiation_wavelength 1.54184
_diffrn_reflns_av_R_equivalents 0.0311
_diffrn_reflns_av_unetI/netI 0.0304
_diffrn_reflns_Laue_measured_fraction_full 0.999
_diffrn_reflns_Laue_measured_fraction_max 0.974
_diffrn_reflns_limit_h_max 17
_diffrn_reflns_limit_h_min -16
_diffrn_reflns_limit_k_max 19
_diffrn_reflns_limit_k_min -19
_diffrn_reflns_limit_l_max 27
_diffrn_reflns_limit_l_min -30
_diffrn_reflns_number 59742
_diffrn_reflns_point_group_measured_fraction_full 0.999
_diffrn_reflns_point_group_measured_fraction_max 0.974
_diffrn_reflns_theta_full 67.684
_diffrn_reflns_theta_max 73.912
_diffrn_reflns_theta_min 3.060
_diffrn_source 'SuperNova (Cu) X-ray Source'
_exptl_absorpt_coefficient_mu 3.158
_exptl_absorpt_correction_T_max 1.00000
_exptl_absorpt_correction_T_min 0.62330
_exptl_absorpt_correction_type multi-scan
_exptl_absorpt_process_details
;
CrysAlisPro, Agilent Technologies,
Version 1.171.36.28 (release 01-02-2013 CrysAlis171 .NET)
(compiled Feb  1 2013,16:14:44)
Empirical absorption correction using spherical harmonics,
 implemented in SCALE3 ABSPACK scaling algorithm.
;
_exptl_crystal_colour colourless
_exptl_crystal_colour_primary colourless
_exptl_crystal_density_diffrn 1.521
_exptl_crystal_description block
_exptl_crystal_F_000 2492
_exptl_crystal_size_max 0.29
_exptl_crystal_size_mid 0.11
_exptl_crystal_size_min 0.05
_refine_diff_density_max 1.710
_refine_diff_density_min -0.791
_refine_diff_density_rms 0.098
_refine_ls_extinction_method none
_refine_ls_goodness_of_fit_ref 1.027
_refine_ls_hydrogen_treatment mixed
_refine_ls_matrix_type full
_refine_ls_number_parameters 1504
_refine_ls_number_reflns 20881
_refine_ls_number_restraints 66
_refine_ls_restrained_S_all 1.042
_refine_ls_R_factor_all 0.0639
_refine_ls_R_factor_gt 0.0552
_refine_ls_shift/su_max 0.001
_refine_ls_shift/su_mean 0.000
_refine_ls_structure_factor_coef Fsqd
_refine_ls_weighting_details 'w=1/[\s^2^(Fo^2^)+(0.0927P)^2^+10.4070P] where P=(Fo^2^+2Fc^2^)/3'
_refine_ls_weighting_scheme calc
_refine_ls_wR_factor_gt 0.1581
_refine_ls_wR_factor_ref 0.1662
_reflns_Friedel_coverage 0.000
_reflns_number_gt 18098
_reflns_number_total 20881
_reflns_threshold_expression 'I > 2\s(I)'
_cod_data_source_file c4dt01416b2.cif
_cod_data_source_block 5
_cod_original_cell_volume 5288.90(13)
_cod_database_code 7702010
_shelxl_version_number 2014-3
_chemical_oxdiff_formula C19H18N4O8CL2ZN1
_shelx_space_group_comment
;
The symmetry employed for this shelxl refinement is uniquely defined
by the following loop, which should always be used as a source of
symmetry information in preference to the above space-group names.
They are only intended as comments.
;
_reflns_odcompleteness_completeness 99.97
_reflns_odcompleteness_iscentric 1
_reflns_odcompleteness_theta 66.97
_olex2_refinement_description
;
1. Fixed Uiso
 At 1.2 times of:
  All C(H) groups, All C(H,H) groups, All C(H,H,H,H) groups
 At 1.5 times of:
  All C(H,H,H) groups, All O(H) groups, All O(H,H) groups
2. Shared sites
{N102, O48}
3. Restrained distances
 H43-O43
 0.9 with sigma of 0.02
 H44B-O44
 0.9 with sigma of 0.02
 O44-H44A
 0.9 with sigma of 0.02
 H41B-O41
 0.9 with sigma of 0.02
 H41A-O41
 0.9 with sigma of 0.02
 H42-O42
 0.9 with sigma of 0.02
4. Uiso/Uaniso restraints and constraints
Cl36: within 2A with sigma of 0.001 and sigma for terminal atoms of 0.001
Uanis(O45) \\sim Ueq: with sigma of 0.1 and sigma for terminal atoms of 0.2
Uanis(C113) \\sim Ueq, Uanis(C112) \\sim Ueq, Uanis(N111) \\sim Ueq: with sigma
of 0.01 and sigma for terminal atoms of 0.01
Uanis(C56) \\sim Ueq: with sigma of 0.01 and sigma for terminal atoms of 0.01
Uanis(O25) \\sim Ueq: with sigma of 0.01 and sigma for terminal atoms of 0.01
Uanis(O6) \\sim Ueq: with sigma of 0.01 and sigma for terminal atoms of 0.01
Uanis(N105) \\sim Ueq, Uanis(C106) \\sim Ueq, Uanis(C107) \\sim Ueq: with sigma
of 0.01 and sigma for terminal atoms of 0.02
Uanis(N102) = Uanis(O48)
5. Others
 Sof(H77C)=Sof(H77D)=Sof(C78B)=Sof(H78C)=Sof(H78D)=Sof(H79C)=Sof(H79D)=1-FVAR(1)
 Sof(H77A)=Sof(H77B)=Sof(C78A)=Sof(H78A)=Sof(H78B)=Sof(H79A)=Sof(H79B)=FVAR(1)
 Sof(Cl21)=Sof(O22)=Sof(O23)=Sof(O24)=Sof(O25)=1-FVAR(2)
 Sof(Cl26)=Sof(O27)=Sof(O28)=Sof(O29)=Sof(O30)=FVAR(2)
 Sof(Cl37)=Sof(O6)=Sof(O38)=Sof(O40)=1-FVAR(3)
 Sof(Cl36)=Sof(O32)=Sof(O33)=Sof(O34)=FVAR(3)
 Fixed Sof: O45(0.5) O48(0.5) N102(0.5) C103(0.5) C104(0.5) H10C(0.5)
 H10D(0.5) H10E(0.5) O47(0.5) O46(0.5) N96(0.5) C97(0.5) C98(0.5) H98A(0.5)
 H98B(0.5) H98C(0.5)
6.a Secondary CH2 refined with riding coordinates:
 C7(H7A,H7B), C8(H8A,H8B), C9(H9A,H9B), C10(H10A,H10B), C11(H11A,H11B),
 C30(H30A,H30B), C31(H31A,H31B), C32(H32A,H32B), C33(H33A,H33B), C34(H34A,H34B),
  C53(H53A,H53B), C54(H54A,H54B), C55(H55A,H55B), C56(H56A,H56B), C57(H57A,
 H57B), C76(H76A,H76B), C77(H77A,H77B), C77(H77C,H77D), C78A(H78A,H78B),
 C78B(H78C,H78D), C79(H79A,H79B), C79(H79C,H79D), C80(H80A,H80B)
6.b Aromatic/amide H refined with riding coordinates:
 C14(H14), C15(H15), C16(H16), C17(H17), C20(H20), C21(H21), C22(H22),
 C23(H23), C37(H37), C38(H38), C39(H39), C40(H40), C43(H43A), C44(H44),
 C45(H45), C46(H46), C60(H60), C61(H61), C62(H62), C63(H63), C66(H66), C67(H67),
  C68(H68), C69(H69), C83(H83), C84(H84), C85(H85), C86(H86), C89(H89),
 C90(H90), C91(H91), C92(H92)
6.c Idealised Me refined with riding coordinates:
 C98(H98A,H98B,H98C)
6.d Idealised Me refined as rotating group:
 C104(H10C,H10D,H10E), C95(H95A,H95B,H95C), C113(H11C,H11D,H11E), C110(H11F,
 H11G,H11H), C101(H10F,H10G,H10H), C107(H10I,H10J,H10K)
;
_olex2_computing_structure_refinement_long 'ShelXL (Sheldrick, 2008)'
_olex2_submission_special_instructions 'No special instructions were received'

loop_
_space_group_symop_operation_xyz
'x, y, z'
'-x, -y, -z'

loop_
_atom_site_label
_atom_site_type_symbol
_atom_site_fract_x
_atom_site_fract_y
_atom_site_fract_z
_atom_site_U_iso_or_equiv
_atom_site_adp_type
_atom_site_occupancy
_atom_site_site_symmetry_order
_atom_site_calc_flag
_atom_site_refinement_flags_posn
_atom_site_refinement_flags_adp
_atom_site_refinement_flags_occupancy
_atom_site_disorder_assembly
_atom_site_disorder_group
Zn1 Zn 0.77081(3) 0.38188(3) 0.34235(2) 0.02292(10) Uani 1 1 d . . . . .
Zn2 Zn 0.80105(3) 0.55644(3) 0.28072(2) 0.02585(11) Uani 1 1 d . . . . .
Zn3 Zn 0.79204(3) 0.42531(3) 0.15007(2) 0.02699(11) Uani 1 1 d . . . . .
Zn4 Zn 0.75496(3) 0.24069(3) 0.20995(2) 0.02585(11) Uani 1 1 d . . . . .
O41 O 0.68807(16) 0.33502(14) 0.25875(9) 0.0250(4) Uani 1 1 d D . . . .
H41A H 0.694(3) 0.377(2) 0.2405(16) 0.037 Uiso 1 1 d DR . . . .
H41B H 0.6269(16) 0.316(3) 0.2596(18) 0.037 Uiso 1 1 d DR . . . .
O42 O 0.71895(16) 0.46659(14) 0.21575(9) 0.0263(4) Uani 1 1 d D . . . .
H42 H 0.665(2) 0.485(3) 0.2043(18) 0.039 Uiso 1 1 d DR . . . .
O43 O 0.85709(16) 0.45170(14) 0.30088(9) 0.0242(4) Uani 1 1 d D . . . .
H43 H 0.9154(18) 0.468(3) 0.3185(16) 0.036 Uiso 1 1 d DR . . . .
O44 O 0.85508(16) 0.34929(14) 0.20568(9) 0.0252(4) Uani 1 1 d D . . . .
H44A H 0.910(2) 0.331(3) 0.1963(18) 0.038 Uiso 1 1 d DR . . . .
H44B H 0.863(3) 0.386(2) 0.2394(11) 0.038 Uiso 1 1 d DR . . . .
N1 N 0.67481(19) 0.47855(16) 0.35680(11) 0.0232(5) Uani 1 1 d . . . . .
N2 N 0.69111(19) 0.54917(17) 0.33634(11) 0.0243(5) Uani 1 1 d . . . . .
N12 N 0.7223(2) 0.66642(17) 0.27443(12) 0.0293(6) Uani 1 1 d . . . . .
N18 N 0.65332(19) 0.32311(17) 0.37804(11) 0.0262(5) Uani 1 1 d . . . . .
N24 N 0.85007(19) 0.27166(16) 0.33046(11) 0.0240(5) Uani 1 1 d . . . . .
N25 N 0.8444(2) 0.21960(17) 0.28037(11) 0.0259(5) Uani 1 1 d . . . . .
N35 N 0.8410(2) 0.14764(19) 0.17306(12) 0.0330(6) Uani 1 1 d . . . . .
N41 N 0.86185(19) 0.39764(17) 0.41927(11) 0.0256(5) Uani 1 1 d . . . . .
N47 N 0.6664(2) 0.24964(18) 0.13594(11) 0.0291(6) Uani 1 1 d . . . . .
N48 N 0.6825(2) 0.31668(18) 0.11189(11) 0.0298(6) Uani 1 1 d . . . . .
N58 N 0.7114(2) 0.4691(2) 0.08541(13) 0.0378(7) Uani 1 1 d . . . . .
N64 N 0.6400(2) 0.13743(19) 0.20128(14) 0.0362(7) Uani 1 1 d . . . . .
N70 N 0.9133(2) 0.52389(17) 0.18065(11) 0.0265(5) Uani 1 1 d . . . . .
N71 N 0.9125(2) 0.58016(17) 0.22853(11) 0.0272(5) Uani 1 1 d . . . . .
N81 N 0.9075(2) 0.65857(17) 0.33416(12) 0.0283(6) Uani 1 1 d . . . . .
N87 N 0.8975(2) 0.39609(18) 0.09390(12) 0.0302(6) Uani 1 1 d . . . . .
C3 C 0.6207(2) 0.5983(2) 0.33083(13) 0.0257(6) Uani 1 1 d . . . . .
C4 C 0.5258(2) 0.5729(2) 0.34088(13) 0.0270(6) Uani 1 1 d . . . . .
C5 C 0.5081(2) 0.4977(2) 0.36116(13) 0.0260(6) Uani 1 1 d . . . . .
C6 C 0.5880(2) 0.4539(2) 0.37142(12) 0.0239(6) Uani 1 1 d . . . . .
C7 C 0.4445(2) 0.6227(2) 0.32841(15) 0.0316(7) Uani 1 1 d . . . . .
H7A H 0.3923 0.5836 0.3043 0.038 Uiso 1 1 calc R . . . .
H7B H 0.4671 0.6663 0.3083 0.038 Uiso 1 1 calc R . . . .
C8 C 0.4053(3) 0.6668(2) 0.38199(17) 0.0380(8) Uani 1 1 d . . . . .
H8A H 0.4594 0.6907 0.4106 0.046 Uiso 1 1 calc R . . . .
H8B H 0.3731 0.7145 0.3739 0.046 Uiso 1 1 calc R . . . .
C9 C 0.3346(3) 0.6066(3) 0.40536(17) 0.0397(8) Uani 1 1 d . . . . .
H9A H 0.3143 0.6397 0.4389 0.048 Uiso 1 1 calc R . . . .
H9B H 0.2777 0.5877 0.3780 0.048 Uiso 1 1 calc R . . . .
C10 C 0.3723(3) 0.5267(3) 0.41996(16) 0.0371(8) Uani 1 1 d . . . . .
H10A H 0.3214 0.4940 0.4344 0.045 Uiso 1 1 calc R . . . .
H10B H 0.4258 0.5452 0.4497 0.045 Uiso 1 1 calc R . . . .
C11 C 0.4066(2) 0.4667(2) 0.37041(15) 0.0307(7) Uani 1 1 d . . . . .
H11A H 0.4039 0.4089 0.3777 0.037 Uiso 1 1 calc R . . . .
H11B H 0.3633 0.4639 0.3366 0.037 Uiso 1 1 calc R . . . .
C13 C 0.6561(2) 0.6775(2) 0.31106(14) 0.0284(7) Uani 1 1 d . . . . .
C14 C 0.6312(3) 0.7584(2) 0.33234(16) 0.0342(7) Uani 1 1 d . . . . .
H14 H 0.5864 0.7649 0.3581 0.041 Uiso 1 1 calc R . . . .
C15 C 0.6742(3) 0.8294(2) 0.31457(18) 0.0411(9) Uani 1 1 d . . . . .
H15 H 0.6592 0.8843 0.3286 0.049 Uiso 1 1 calc R . . . .
C16 C 0.7394(3) 0.8177(2) 0.27573(18) 0.0406(8) Uani 1 1 d . . . . .
H16 H 0.7683 0.8643 0.2628 0.049 Uiso 1 1 calc R . . . .
C17 C 0.7610(3) 0.7351(2) 0.25645(16) 0.0352(7) Uani 1 1 d . . . . .
H17 H 0.8042 0.7272 0.2299 0.042 Uiso 1 1 calc R . . . .
C19 C 0.5875(2) 0.3752(2) 0.39589(13) 0.0257(6) Uani 1 1 d . . . . .
C20 C 0.5287(2) 0.3568(2) 0.43564(14) 0.0300(7) Uani 1 1 d . . . . .
H20 H 0.4866 0.3948 0.4492 0.036 Uiso 1 1 calc R . . . .
C21 C 0.5333(3) 0.2810(2) 0.45498(15) 0.0337(7) Uani 1 1 d . . . . .
H21 H 0.4940 0.2674 0.4815 0.040 Uiso 1 1 calc R . . . .
C22 C 0.5974(3) 0.2255(2) 0.43425(15) 0.0337(7) Uani 1 1 d . . . . .
H22 H 0.6000 0.1732 0.4454 0.040 Uiso 1 1 calc R . . . .
C23 C 0.6572(2) 0.2500(2) 0.39672(15) 0.0309(7) Uani 1 1 d . . . . .
H23 H 0.7019 0.2142 0.3839 0.037 Uiso 1 1 calc R . . . .
C26 C 0.9116(3) 0.1678(2) 0.26838(14) 0.0303(7) Uani 1 1 d . . . . .
C27 C 0.9944(3) 0.1720(2) 0.30593(15) 0.0334(7) Uani 1 1 d . . . . .
C28 C 1.0012(2) 0.2272(2) 0.35857(14) 0.0283(7) Uani 1 1 d . . . . .
C29 C 0.9232(2) 0.2737(2) 0.36998(13) 0.0255(6) Uani 1 1 d . . . . .
C30 C 1.0775(3) 0.1228(3) 0.29117(18) 0.0514(11) Uani 1 1 d . . . . .
H30A H 1.1371 0.1626 0.2985 0.062 Uiso 1 1 calc R . . . .
H30B H 1.0678 0.0967 0.2514 0.062 Uiso 1 1 calc R . . . .
C31 C 1.0870(4) 0.0513(3) 0.3252(2) 0.0605(14) Uani 1 1 d . . . . .
H31A H 1.0229 0.0249 0.3292 0.073 Uiso 1 1 calc R . . . .
H31B H 1.1195 0.0069 0.3045 0.073 Uiso 1 1 calc R . . . .
C32 C 1.1434(4) 0.0856(3) 0.38374(19) 0.0535(11) Uani 1 1 d . . . . .
H32A H 1.1490 0.0372 0.4019 0.064 Uiso 1 1 calc R . . . .
H32B H 1.2083 0.1096 0.3793 0.064 Uiso 1 1 calc R . . . .
C33 C 1.0994(3) 0.1541(2) 0.42236(16) 0.0379(8) Uani 1 1 d . . . . .
H33A H 1.1390 0.1698 0.4584 0.045 Uiso 1 1 calc R . . . .
H33B H 1.0356 0.1297 0.4284 0.045 Uiso 1 1 calc R . . . .
C34 C 1.0905(3) 0.2362(2) 0.39909(15) 0.0331(7) Uani 1 1 d . . . . .
H34A H 1.0896 0.2845 0.4300 0.040 Uiso 1 1 calc R . . . .
H34B H 1.1469 0.2489 0.3804 0.040 Uiso 1 1 calc R . . . .
C36 C 0.8895(3) 0.1118(2) 0.21054(15) 0.0363(8) Uani 1 1 d . . . . .
C37 C 0.9113(4) 0.0288(3) 0.1960(2) 0.0642(15) Uani 1 1 d . . . . .
H37 H 0.9402 0.0027 0.2229 0.077 Uiso 1 1 calc R . . . .
C38 C 0.8893(6) -0.0152(4) 0.1405(2) 0.086(2) Uani 1 1 d . . . . .
H38 H 0.9038 -0.0711 0.1298 0.104 Uiso 1 1 calc R . . . .
C39 C 0.8461(4) 0.0239(3) 0.1017(2) 0.0677(16) Uani 1 1 d . . . . .
H39 H 0.8343 -0.0036 0.0640 0.081 Uiso 1 1 calc R . . . .
C40 C 0.8207(3) 0.1046(3) 0.11946(17) 0.0450(9) Uani 1 1 d . . . . .
H40 H 0.7885 0.1303 0.0936 0.054 Uiso 1 1 calc R . . . .
C42 C 0.9137(2) 0.3326(2) 0.42433(13) 0.0263(6) Uani 1 1 d . . . . .
C43 C 0.9490(3) 0.3209(2) 0.47691(14) 0.0320(7) Uani 1 1 d . . . . .
H43A H 0.9814 0.2741 0.4802 0.038 Uiso 1 1 calc R . . . .
C44 C 0.9353(3) 0.3797(2) 0.52418(15) 0.0358(8) Uani 1 1 d . . . . .
H44 H 0.9595 0.3732 0.5596 0.043 Uiso 1 1 calc R . . . .
C45 C 0.8853(3) 0.4483(2) 0.51872(15) 0.0344(7) Uani 1 1 d . . . . .
H45 H 0.8770 0.4893 0.5500 0.041 Uiso 1 1 calc R . . . .
C46 C 0.8484(2) 0.4540(2) 0.46553(14) 0.0305(7) Uani 1 1 d . . . . .
H46 H 0.8127 0.4986 0.4616 0.037 Uiso 1 1 calc R . . . .
C49 C 0.6155(3) 0.3316(2) 0.07379(14) 0.0352(8) Uani 1 1 d . . . . .
C50 C 0.5224(3) 0.2825(3) 0.06219(15) 0.0397(9) Uani 1 1 d . . . . .
C51 C 0.5054(3) 0.2135(2) 0.08856(17) 0.0414(9) Uani 1 1 d . . . . .
C52 C 0.5828(3) 0.1961(2) 0.12364(15) 0.0352(8) Uani 1 1 d . . . . .
C53 C 0.4407(3) 0.3032(3) 0.02493(18) 0.0518(11) Uani 1 1 d . . . . .
H53A H 0.4597 0.3585 0.0154 0.062 Uiso 1 1 calc R . . . .
H53B H 0.3850 0.3086 0.0454 0.062 Uiso 1 1 calc R . . . .
C54 C 0.4117(5) 0.2339(4) -0.0297(2) 0.082(2) Uani 1 1 d . . . . .
H54A H 0.3804 0.2610 -0.0574 0.098 Uiso 1 1 calc R . . . .
H54B H 0.4706 0.2164 -0.0435 0.098 Uiso 1 1 calc R . . . .
C55 C 0.3508(7) 0.1591(6) -0.0274(4) 0.130(4) Uani 1 1 d . . . . .
H55A H 0.3428 0.1206 -0.0640 0.156 Uiso 1 1 calc R . . . .
H55B H 0.2877 0.1749 -0.0200 0.156 Uiso 1 1 calc R . . . .
C56 C 0.3841(5) 0.1106(4) 0.0154(4) 0.114(3) Uani 1 1 d . U . . .
H56A H 0.4428 0.0882 0.0050 0.137 Uiso 1 1 calc R . . . .
H56B H 0.3355 0.0614 0.0136 0.137 Uiso 1 1 calc R . . . .
C57 C 0.4053(4) 0.1630(3) 0.0798(3) 0.0712(17) Uani 1 1 d . . . . .
H57A H 0.3577 0.2020 0.0877 0.085 Uiso 1 1 calc R . . . .
H57B H 0.4014 0.1230 0.1049 0.085 Uiso 1 1 calc R . . . .
C59 C 0.6484(3) 0.4075(3) 0.04988(15) 0.0389(8) Uani 1 1 d . . . . .
C60 C 0.6218(4) 0.4139(4) -0.00503(18) 0.0555(12) Uani 1 1 d . . . . .
H60 H 0.5819 0.3689 -0.0296 0.067 Uiso 1 1 calc R . . . .
C61 C 0.6550(4) 0.4869(4) -0.0225(2) 0.0637(15) Uani 1 1 d . . . . .
H61 H 0.6363 0.4928 -0.0589 0.076 Uiso 1 1 calc R . . . .
C62 C 0.7165(4) 0.5519(4) 0.0139(2) 0.0655(16) Uani 1 1 d . . . . .
H62 H 0.7388 0.6024 0.0028 0.079 Uiso 1 1 calc R . . . .
C63 C 0.7445(3) 0.5405(3) 0.0680(2) 0.0503(11) Uani 1 1 d . . . . .
H63 H 0.7872 0.5834 0.0926 0.060 Uiso 1 1 calc R . . . .
C65 C 0.5817(3) 0.1223(2) 0.15198(18) 0.0401(8) Uani 1 1 d . . . . .
C66 C 0.5318(4) 0.0406(3) 0.1284(2) 0.0595(13) Uani 1 1 d . . . . .
H66 H 0.4957 0.0299 0.0933 0.071 Uiso 1 1 calc R . . . .
C67 C 0.5371(4) -0.0248(3) 0.1586(3) 0.0695(16) Uani 1 1 d . . . . .
H67 H 0.5030 -0.0795 0.1441 0.083 Uiso 1 1 calc R . . . .
C68 C 0.5933(4) -0.0078(3) 0.2100(2) 0.0612(13) Uani 1 1 d . . . . .
H68 H 0.5965 -0.0503 0.2310 0.073 Uiso 1 1 calc R . . . .
C69 C 0.6448(3) 0.0739(3) 0.2296(2) 0.0470(10) Uani 1 1 d . . . . .
H69 H 0.6841 0.0851 0.2637 0.056 Uiso 1 1 calc R . . . .
C72 C 0.9933(3) 0.6302(2) 0.25406(14) 0.0285(7) Uani 1 1 d . . . . .
C73 C 1.0831(3) 0.6204(2) 0.23473(15) 0.0311(7) Uani 1 1 d . . . . .
C74 C 1.0848(3) 0.5593(2) 0.18549(15) 0.0310(7) Uani 1 1 d . . . . .
C75 C 0.9952(3) 0.5152(2) 0.15748(14) 0.0284(7) Uani 1 1 d . . . . .
C76 C 1.1763(3) 0.6707(2) 0.26524(17) 0.0389(8) Uani 1 1 d . . . . .
H76A H 1.2211 0.6307 0.2720 0.047 Uiso 1 1 calc R . . . .
H76B H 1.1642 0.7026 0.3014 0.047 Uiso 1 1 calc R . . . .
C77 C 1.2233(4) 0.7344(3) 0.2324(2) 0.0576(12) Uani 1 1 d . . . . .
H77A H 1.1734 0.7640 0.2175 0.069 Uiso 0.741(18) 1 calc R . P A 1
H77B H 1.2692 0.7775 0.2584 0.069 Uiso 0.741(18) 1 calc R . P A 1
H77C H 1.1976 0.7885 0.2427 0.069 Uiso 0.259(18) 1 calc R . P A 2
H77D H 1.2920 0.7455 0.2452 0.069 Uiso 0.259(18) 1 calc R . P A 2
C78A C 1.2745(8) 0.6943(5) 0.1850(4) 0.072(3) Uani 0.741(18) 1 d . . P A 1
H78A H 1.2952 0.7395 0.1657 0.087 Uiso 0.741(18) 1 calc R . P A 1
H78B H 1.3327 0.6767 0.2015 0.087 Uiso 0.741(18) 1 calc R . P A 1
C78B C 1.2118(13) 0.7097(8) 0.1709(6) 0.029(5) Uani 0.259(18) 1 d . . P A 2
H78C H 1.2563 0.7503 0.1576 0.035 Uiso 0.259(18) 1 calc R . P A 2
H78D H 1.1470 0.7186 0.1577 0.035 Uiso 0.259(18) 1 calc R . P A 2
C79 C 1.2262(4) 0.6203(3) 0.1421(2) 0.0534(11) Uani 1 1 d . . . . .
H79A H 1.2728 0.6000 0.1174 0.064 Uiso 0.741(18) 1 calc R . P A 1
H79B H 1.1756 0.6396 0.1197 0.064 Uiso 0.741(18) 1 calc R . P A 1
H79C H 1.2952 0.6181 0.1432 0.064 Uiso 0.259(18) 1 calc R . P A 2
H79D H 1.2001 0.6115 0.1030 0.064 Uiso 0.259(18) 1 calc R . P A 2
C80 C 1.1810(3) 0.5438(2) 0.16577(17) 0.0386(8) Uani 1 1 d . . . . .
H80A H 1.1725 0.4914 0.1369 0.046 Uiso 1 1 calc R . . . .
H80B H 1.2246 0.5356 0.1969 0.046 Uiso 1 1 calc R . . . .
C82 C 0.9753(3) 0.6914(2) 0.30537(14) 0.0290(7) Uani 1 1 d . . . . .
C83 C 1.0180(3) 0.7774(2) 0.32061(15) 0.0348(7) Uani 1 1 d . . . . .
H83 H 1.0634 0.7993 0.2998 0.042 Uiso 1 1 calc R . . . .
C84 C 0.9914(3) 0.8295(2) 0.36745(16) 0.0392(8) Uani 1 1 d . . . . .
H84 H 1.0179 0.8873 0.3781 0.047 Uiso 1 1 calc R . . . .
C85 C 0.9251(3) 0.7950(2) 0.39834(15) 0.0370(8) Uani 1 1 d . . . . .
H85 H 0.9083 0.8286 0.4307 0.044 Uiso 1 1 calc R . . . .
C86 C 0.8842(3) 0.7094(2) 0.38004(14) 0.0315(7) Uani 1 1 d . . . . .
H86 H 0.8389 0.6864 0.4004 0.038 Uiso 1 1 calc R . . . .
C88 C 0.9792(3) 0.4531(2) 0.10187(14) 0.0299(7) Uani 1 1 d . . . . .
C89 C 1.0384(3) 0.4553(2) 0.05983(15) 0.0369(8) Uani 1 1 d . . . . .
H89 H 1.0925 0.4970 0.0650 0.044 Uiso 1 1 calc R . . . .
C90 C 1.0161(3) 0.3944(3) 0.00970(17) 0.0431(9) Uani 1 1 d . . . . .
H90 H 1.0555 0.3945 -0.0188 0.052 Uiso 1 1 calc R . . . .
C91 C 0.9347(3) 0.3337(3) 0.00266(17) 0.0435(9) Uani 1 1 d . . . . .
H91 H 0.9195 0.2912 -0.0300 0.052 Uiso 1 1 calc R . . . .
C92 C 0.8766(3) 0.3378(2) 0.04545(15) 0.0362(8) Uani 1 1 d . . . . .
H92 H 0.8205 0.2984 0.0404 0.043 Uiso 1 1 calc R . . . .
Cl16 Cl 0.69678(6) 0.66703(5) 0.49062(3) 0.02975(16) Uani 1 1 d . . . . .
O17 O 0.69135(19) 0.71158(19) 0.54703(11) 0.0425(6) Uani 1 1 d . . . . .
O18 O 0.6314(2) 0.5874(2) 0.47770(12) 0.0507(7) Uani 1 1 d . . . . .
O19 O 0.6704(3) 0.7196(2) 0.45195(13) 0.0556(8) Uani 1 1 d . . . . .
O20 O 0.79333(19) 0.64797(18) 0.48462(11) 0.0390(6) Uani 1 1 d . . . . .
Cl36 Cl 0.4440(3) 0.4569(2) 0.17975(17) 0.0488(9) Uani 0.502(8) 1 d . . P B 1
Cl37 Cl 0.4696(5) 0.4796(6) 0.1745(3) 0.127(3) Uani 0.498(8) 1 d . . P B 2
O6 O 0.3950(9) 0.5202(9) 0.1806(6) 0.130(5) Uani 0.498(8) 1 d . U P B 2
O32 O 0.4044(8) 0.4413(8) 0.2298(3) 0.112(5) Uani 0.502(8) 1 d . . P B 1
O33 O 0.5170(8) 0.4286(13) 0.1629(5) 0.154(8) Uani 0.502(8) 1 d . . P B 1
O34 O 0.3733(8) 0.4399(9) 0.1378(4) 0.110(4) Uani 0.502(8) 1 d . . P B 1
O38 O 0.4935(10) 0.4815(15) 0.1194(5) 0.195(10) Uani 0.498(8) 1 d . . P B 2
O39 O 0.5377(6) 0.5262(7) 0.2117(3) 0.204(5) Uani 1 1 d . . . . .
O40 O 0.4665(17) 0.3716(9) 0.1769(6) 0.159(9) Uani 0.498(8) 1 d . . P B 2
Cl1 Cl 1.11225(6) 0.44036(5) 0.31936(3) 0.03108(17) Uani 1 1 d . . . . .
O2 O 1.0612(2) 0.51215(18) 0.34036(11) 0.0403(6) Uani 1 1 d . . . . .
O3 O 1.0426(2) 0.36964(19) 0.28846(13) 0.0487(7) Uani 1 1 d . . . . .
O4 O 1.1801(2) 0.4667(2) 0.28359(12) 0.0446(6) Uani 1 1 d . . . . .
O5 O 1.1622(2) 0.41447(18) 0.36568(12) 0.0449(6) Uani 1 1 d . . . . .
Cl26 Cl 0.9282(4) 0.75629(13) 0.13321(11) 0.0413(9) Uani 0.858(15) 1 d . . P C 1
O27 O 0.9768(6) 0.8033(3) 0.0976(3) 0.067(2) Uani 0.858(15) 1 d . . P C 1
O28 O 0.9584(14) 0.7966(9) 0.1903(7) 0.066(4) Uani 0.858(15) 1 d . . P C 1
O29 O 0.9503(6) 0.6695(3) 0.1225(2) 0.0557(15) Uani 0.858(15) 1 d . . P C 1
O30 O 0.8256(5) 0.7545(4) 0.1240(2) 0.0695(15) Uani 0.858(15) 1 d . . P C 1
Cl6 Cl 0.79582(7) 0.04687(5) 0.38914(4) 0.0429(2) Uani 1 1 d . . . . .
O7 O 0.8381(2) 0.13107(18) 0.41991(16) 0.0552(8) Uani 1 1 d . . . . .
O8 O 0.6942(3) 0.0359(2) 0.3928(2) 0.0861(14) Uani 1 1 d . . . . .
O9 O 0.8377(3) -0.0175(2) 0.41142(18) 0.0701(10) Uani 1 1 d . . . . .
O10 O 0.8117(4) 0.0378(3) 0.33170(17) 0.0835(13) Uani 1 1 d . . . . .
Cl11 Cl 0.69717(9) 0.14272(9) -0.03330(5) 0.0628(3) Uani 1 1 d . . . . .
O12 O 0.6804(4) 0.2275(4) -0.0399(2) 0.1010(15) Uani 1 1 d . . . . .
O13 O 0.6608(4) 0.1281(4) 0.01581(17) 0.1006(17) Uani 1 1 d . . . . .
O14 O 0.7987(3) 0.1406(3) -0.0237(3) 0.118(2) Uani 1 1 d . . . . .
O15 O 0.6571(4) 0.0776(4) -0.07924(18) 0.1089(19) Uani 1 1 d . . . . .
Cl21 Cl 0.9736(17) 0.7657(6) 0.1409(4) 0.033(3) Uani 0.142(15) 1 d . . P C 2
O22 O 1.036(3) 0.817(2) 0.1181(13) 0.062(8) Uani 0.142(15) 1 d . . P C 2
O23 O 0.981(8) 0.800(4) 0.197(4) 0.06(2) Uani 0.142(15) 1 d . . P C 2
O24 O 1.001(3) 0.679(2) 0.1288(11) 0.042(7) Uani 0.142(15) 1 d . . P C 2
O25 O 0.864(3) 0.762(2) 0.1062(17) 0.064(9) Uani 0.142(15) 1 d . U P C 2
O45 O 0.9550(12) 0.0239(11) 0.5139(7) 0.162(6) Uani 0.5 1 d . U P . .
O48 O 0.4989(3) 0.2874(3) 0.2623(2) 0.0814(14) Uani 0.5 1 d . . P D 2
N102 N 0.4989(3) 0.2874(3) 0.2623(2) 0.0814(14) Uani 0.5 1 d . . P D 1
C103 C 0.4221(9) 0.2657(8) 0.2864(6) 0.076(3) Uani 0.5 1 d . . P . .
C104 C 0.3316(9) 0.2476(9) 0.3106(6) 0.092(5) Uani 0.5 1 d . . P D .
H10C H 0.2890 0.2028 0.2847 0.138 Uiso 0.5 1 calc GR . P . .
H10D H 0.3012 0.2990 0.3176 0.138 Uiso 0.5 1 calc GR . P . .
H10E H 0.3457 0.2292 0.3451 0.138 Uiso 0.5 1 calc GR . P . .
O47 O 0.4332(9) 0.1023(19) 0.3066(9) 0.277(17) Uani 0.5 1 d . . P . .
O46 O 0.4489(8) -0.0114(17) 0.3361(8) 0.239(13) Uani 0.5 1 d . . P . .
N93 N 0.5225(4) 0.1142(3) 0.5413(3) 0.0785(15) Uani 1 1 d . . . . .
C94 C 0.4446(4) 0.0975(3) 0.5232(2) 0.0505(10) Uani 1 1 d . . . . .
C95 C 0.3445(4) 0.0764(3) 0.4976(3) 0.0670(14) Uani 1 1 d . . . . .
H95A H 0.3037 0.0645 0.5254 0.101 Uiso 1 1 calc GR . . . .
H95B H 0.3385 0.0265 0.4676 0.101 Uiso 1 1 calc GR . . . .
H95C H 0.3252 0.1244 0.4831 0.101 Uiso 1 1 calc GR . . . .
N111 N 0.4906(6) 0.7861(6) 0.2085(5) 0.151(3) Uani 1 1 d . U . . .
C112 C 0.5341(6) 0.7308(6) 0.1727(4) 0.097(2) Uani 1 1 d . U . . .
C113 C 0.5888(9) 0.6634(8) 0.1441(5) 0.152(4) Uani 1 1 d . U . . .
H11C H 0.6427 0.6906 0.1295 0.227 Uiso 1 1 calc GR . . . .
H11D H 0.5471 0.6253 0.1138 0.227 Uiso 1 1 calc GR . . . .
H11E H 0.6119 0.6310 0.1705 0.227 Uiso 1 1 calc GR . . . .
N108 N 1.2414(3) 0.8880(3) 0.3610(2) 0.0663(11) Uani 1 1 d . . . . .
C109 C 1.2374(3) 0.8599(3) 0.4003(2) 0.0527(11) Uani 1 1 d . . . . .
C110 C 1.2293(5) 0.8250(5) 0.4498(3) 0.0854(19) Uani 1 1 d . . . . .
H11F H 1.2017 0.7653 0.4391 0.128 Uiso 1 1 calc GR . . . .
H11G H 1.1886 0.8566 0.4732 0.128 Uiso 1 1 calc GR . . . .
H11H H 1.2924 0.8296 0.4701 0.128 Uiso 1 1 calc GR . . . .
N96 N 1.1679(10) 0.0782(6) 0.1399(5) 0.085(3) Uani 0.5 1 d . . P E 1
C97 C 1.1766(7) 0.0163(6) 0.1523(4) 0.051(2) Uani 0.5 1 d . . P E 1
C98 C 1.1859(9) -0.0656(6) 0.1702(4) 0.064(3) Uani 0.5 1 d . . P E 1
H98A H 1.1785 -0.1120 0.1378 0.096 Uiso 0.5 1 calc R . P E 1
H98B H 1.1367 -0.0764 0.1937 0.096 Uiso 0.5 1 calc R . P E 1
H98C H 1.2485 -0.0619 0.1908 0.096 Uiso 0.5 1 calc R . P E 1
N99 N 1.0224(3) 0.2957(3) 0.1666(2) 0.0631(11) Uani 1 1 d . . . . .
C100 C 1.1055(5) 0.2923(4) 0.1750(3) 0.0757(16) Uani 1 1 d . . . . .
C101 C 1.2176(6) 0.2976(5) 0.1882(4) 0.109(3) Uani 1 1 d . . . . .
H10F H 1.2484 0.3138 0.1577 0.164 Uiso 1 1 calc GR . . . .
H10G H 1.2336 0.2423 0.1930 0.164 Uiso 1 1 calc GR . . . .
H10H H 1.2398 0.3400 0.2220 0.164 Uiso 1 1 calc GR . . . .
N105 N 1.1955(5) 0.2897(6) 0.0550(5) 0.161(4) Uani 1 1 d . U . . .
C106 C 1.1236(6) 0.2189(6) 0.0362(4) 0.098(2) Uani 1 1 d . U . . .
C107 C 1.0442(6) 0.1499(5) 0.0299(4) 0.103(2) Uani 1 1 d . U . . .
H10I H 1.0290 0.1223 -0.0090 0.154 Uiso 1 1 calc GR . . . .
H10J H 0.9886 0.1732 0.0435 0.154 Uiso 1 1 calc GR . . . .
H10K H 1.0624 0.1083 0.0511 0.154 Uiso 1 1 calc GR . . . .

loop_
_atom_site_aniso_label
_atom_site_aniso_U_11
_atom_site_aniso_U_22
_atom_site_aniso_U_33
_atom_site_aniso_U_23
_atom_site_aniso_U_13
_atom_site_aniso_U_12
Zn1 0.0242(2) 0.0238(2) 0.0224(2) 0.00442(15) 0.00449(15) 0.00960(15)
Zn2 0.0300(2) 0.0221(2) 0.0273(2) 0.00358(16) 0.00954(17) 0.00921(16)
Zn3 0.0322(2) 0.0271(2) 0.0226(2) 0.00375(16) 0.00424(17) 0.00987(17)
Zn4 0.0308(2) 0.0227(2) 0.0227(2) 0.00114(16) -0.00030(16) 0.00701(16)
O41 0.0267(11) 0.0246(11) 0.0233(11) 0.0029(8) 0.0015(9) 0.0068(8)
O42 0.0281(11) 0.0261(11) 0.0260(11) 0.0037(9) 0.0044(9) 0.0114(9)
O43 0.0242(10) 0.0234(10) 0.0253(11) 0.0034(8) 0.0033(8) 0.0071(8)
O44 0.0286(11) 0.0251(11) 0.0224(11) 0.0020(8) 0.0033(9) 0.0101(9)
N1 0.0253(13) 0.0232(12) 0.0220(12) 0.0030(10) 0.0043(10) 0.0090(10)
N2 0.0271(13) 0.0231(12) 0.0233(13) 0.0017(10) 0.0055(10) 0.0091(10)
N12 0.0359(15) 0.0248(13) 0.0290(14) 0.0057(11) 0.0069(11) 0.0094(11)
N18 0.0259(13) 0.0262(13) 0.0275(13) 0.0052(10) 0.0033(10) 0.0079(10)
N24 0.0294(13) 0.0224(12) 0.0219(12) 0.0043(10) 0.0046(10) 0.0093(10)
N25 0.0318(14) 0.0224(12) 0.0235(13) 0.0030(10) 0.0010(10) 0.0091(10)
N35 0.0389(16) 0.0298(14) 0.0281(14) -0.0031(11) 0.0015(12) 0.0130(12)
N41 0.0273(13) 0.0271(13) 0.0222(13) 0.0028(10) 0.0020(10) 0.0076(10)
N47 0.0332(14) 0.0272(13) 0.0241(13) -0.0011(11) -0.0024(11) 0.0091(11)
N48 0.0351(15) 0.0324(14) 0.0211(13) 0.0008(11) 0.0003(11) 0.0115(11)
N58 0.0414(17) 0.0430(17) 0.0365(16) 0.0155(14) 0.0083(13) 0.0216(14)
N64 0.0361(16) 0.0290(14) 0.0410(17) 0.0019(12) 0.0045(13) 0.0035(12)
N70 0.0342(14) 0.0224(12) 0.0253(13) 0.0049(10) 0.0086(11) 0.0094(10)
N71 0.0345(14) 0.0227(12) 0.0262(13) 0.0046(10) 0.0092(11) 0.0077(10)
N81 0.0306(14) 0.0255(13) 0.0285(14) 0.0025(11) 0.0062(11) 0.0060(11)
N87 0.0382(15) 0.0283(13) 0.0261(14) 0.0039(11) 0.0081(11) 0.0133(11)
C3 0.0292(16) 0.0251(15) 0.0227(15) 0.0010(12) 0.0029(12) 0.0108(12)
C4 0.0276(16) 0.0303(16) 0.0218(15) -0.0004(12) 0.0003(12) 0.0107(12)
C5 0.0250(15) 0.0304(16) 0.0214(15) -0.0006(12) 0.0017(11) 0.0096(12)
C6 0.0255(15) 0.0259(15) 0.0195(14) 0.0016(11) 0.0021(11) 0.0060(12)
C7 0.0281(16) 0.0318(17) 0.0343(18) 0.0033(14) -0.0014(13) 0.0117(13)
C8 0.0304(17) 0.0373(19) 0.043(2) -0.0041(16) 0.0035(15) 0.0133(14)
C9 0.0285(17) 0.043(2) 0.045(2) -0.0008(16) 0.0059(15) 0.0122(15)
C10 0.0259(16) 0.051(2) 0.0343(19) 0.0036(16) 0.0055(14) 0.0115(15)
C11 0.0230(15) 0.0359(17) 0.0336(18) 0.0061(14) 0.0022(13) 0.0093(13)
C13 0.0322(16) 0.0261(15) 0.0285(16) 0.0054(13) 0.0026(13) 0.0121(13)
C14 0.0366(18) 0.0302(17) 0.0365(19) 0.0028(14) 0.0051(14) 0.0142(14)
C15 0.047(2) 0.0270(17) 0.051(2) 0.0065(16) 0.0049(17) 0.0147(15)
C16 0.047(2) 0.0281(17) 0.051(2) 0.0153(16) 0.0053(17) 0.0081(15)
C17 0.0403(19) 0.0325(17) 0.0367(19) 0.0124(15) 0.0067(15) 0.0105(14)
C19 0.0218(14) 0.0293(15) 0.0257(15) 0.0037(12) 0.0012(12) 0.0064(12)
C20 0.0285(16) 0.0341(17) 0.0286(16) 0.0056(13) 0.0052(13) 0.0093(13)
C21 0.0323(17) 0.0408(19) 0.0314(17) 0.0123(15) 0.0084(14) 0.0065(14)
C22 0.0358(18) 0.0335(17) 0.0361(18) 0.0136(14) 0.0059(14) 0.0101(14)
C23 0.0314(17) 0.0278(16) 0.0358(18) 0.0084(13) 0.0054(14) 0.0092(13)
C26 0.0388(18) 0.0255(15) 0.0287(17) 0.0047(13) 0.0053(14) 0.0147(13)
C27 0.0380(18) 0.0340(17) 0.0313(17) 0.0050(14) 0.0062(14) 0.0195(14)
C28 0.0309(16) 0.0270(15) 0.0296(16) 0.0080(13) 0.0033(13) 0.0114(12)
C29 0.0276(15) 0.0237(14) 0.0270(16) 0.0065(12) 0.0041(12) 0.0081(12)
C30 0.053(2) 0.064(3) 0.039(2) -0.0010(19) 0.0043(18) 0.041(2)
C31 0.077(3) 0.051(3) 0.053(3) -0.002(2) -0.010(2) 0.046(2)
C32 0.062(3) 0.048(2) 0.053(3) 0.008(2) -0.007(2) 0.033(2)
C33 0.0388(19) 0.0371(19) 0.039(2) 0.0108(16) -0.0031(15) 0.0141(15)
C34 0.0307(17) 0.0361(18) 0.0347(18) 0.0085(14) 0.0022(14) 0.0130(14)
C36 0.047(2) 0.0305(17) 0.0304(18) -0.0015(14) 0.0030(15) 0.0174(15)
C37 0.098(4) 0.040(2) 0.051(3) -0.004(2) -0.008(3) 0.038(3)
C38 0.137(6) 0.050(3) 0.063(3) -0.022(2) -0.016(3) 0.054(3)
C39 0.096(4) 0.056(3) 0.041(2) -0.022(2) -0.010(2) 0.037(3)
C40 0.055(2) 0.043(2) 0.0322(19) -0.0089(16) 0.0005(17) 0.0204(18)
C42 0.0255(15) 0.0276(15) 0.0262(16) 0.0055(12) 0.0021(12) 0.0069(12)
C43 0.0353(18) 0.0338(17) 0.0282(17) 0.0073(14) 0.0011(13) 0.0112(14)
C44 0.0410(19) 0.0406(19) 0.0249(16) 0.0050(14) -0.0007(14) 0.0089(15)
C45 0.0397(19) 0.0362(18) 0.0252(16) -0.0006(14) 0.0057(14) 0.0072(14)
C46 0.0322(17) 0.0304(16) 0.0284(16) 0.0013(13) 0.0050(13) 0.0092(13)
C49 0.0420(19) 0.0404(19) 0.0221(16) -0.0025(14) 0.0000(14) 0.0206(15)
C50 0.042(2) 0.043(2) 0.0272(17) -0.0108(15) -0.0070(15) 0.0180(16)
C51 0.0369(19) 0.0341(18) 0.044(2) -0.0098(16) -0.0098(16) 0.0090(15)
C52 0.0367(18) 0.0285(16) 0.0343(18) -0.0071(14) -0.0023(14) 0.0086(14)
C53 0.049(2) 0.061(3) 0.039(2) -0.0055(19) -0.0136(18) 0.024(2)
C54 0.079(4) 0.096(4) 0.052(3) -0.022(3) -0.035(3) 0.037(3)
C55 0.113(6) 0.137(8) 0.097(6) -0.055(5) -0.042(5) 0.018(6)
C56 0.090(4) 0.061(3) 0.148(6) -0.040(4) -0.085(4) 0.018(3)
C57 0.043(3) 0.045(2) 0.112(5) 0.006(3) -0.031(3) 0.001(2)
C59 0.043(2) 0.052(2) 0.0268(17) 0.0092(16) 0.0051(15) 0.0268(17)
C60 0.066(3) 0.082(3) 0.031(2) 0.019(2) 0.0086(19) 0.045(3)
C61 0.074(3) 0.095(4) 0.042(2) 0.034(3) 0.018(2) 0.053(3)
C62 0.067(3) 0.084(4) 0.080(4) 0.060(3) 0.041(3) 0.052(3)
C63 0.053(2) 0.055(2) 0.060(3) 0.036(2) 0.021(2) 0.029(2)
C65 0.0345(19) 0.0300(17) 0.051(2) -0.0002(16) -0.0023(16) 0.0051(14)
C66 0.056(3) 0.031(2) 0.080(3) 0.000(2) -0.022(2) 0.0027(18)
C67 0.063(3) 0.029(2) 0.107(4) 0.012(2) -0.018(3) -0.005(2)
C68 0.057(3) 0.040(2) 0.086(4) 0.022(2) -0.006(3) -0.002(2)
C69 0.050(2) 0.037(2) 0.054(3) 0.0149(18) 0.0039(19) 0.0018(17)
C72 0.0357(17) 0.0241(15) 0.0276(16) 0.0063(12) 0.0088(13) 0.0057(13)
C73 0.0342(17) 0.0273(16) 0.0344(18) 0.0087(13) 0.0107(14) 0.0059(13)
C74 0.0369(18) 0.0263(15) 0.0336(18) 0.0087(13) 0.0122(14) 0.0095(13)
C75 0.0392(18) 0.0235(15) 0.0266(16) 0.0077(12) 0.0105(13) 0.0115(13)
C76 0.0346(19) 0.0345(18) 0.044(2) 0.0006(16) 0.0109(16) -0.0010(14)
C77 0.062(3) 0.044(2) 0.064(3) 0.003(2) 0.030(2) -0.009(2)
C78A 0.070(7) 0.060(4) 0.091(6) 0.014(4) 0.050(5) 0.001(4)
C78B 0.032(9) 0.017(6) 0.041(8) 0.002(5) 0.031(6) -0.001(5)
C79 0.059(3) 0.048(2) 0.056(3) 0.009(2) 0.033(2) 0.006(2)
C80 0.0380(19) 0.0388(19) 0.041(2) 0.0056(16) 0.0158(16) 0.0095(15)
C82 0.0361(17) 0.0239(15) 0.0280(16) 0.0040(13) 0.0083(13) 0.0069(13)
C83 0.0414(19) 0.0278(16) 0.0348(18) 0.0039(14) 0.0100(15) 0.0026(14)
C84 0.051(2) 0.0252(16) 0.038(2) -0.0014(14) 0.0074(16) 0.0043(15)
C85 0.045(2) 0.0340(18) 0.0304(18) -0.0017(14) 0.0068(15) 0.0113(15)
C86 0.0362(18) 0.0326(17) 0.0266(16) 0.0036(13) 0.0076(13) 0.0096(14)
C88 0.0398(18) 0.0261(15) 0.0271(16) 0.0056(13) 0.0103(14) 0.0139(13)
C89 0.048(2) 0.0344(18) 0.0319(18) 0.0077(14) 0.0158(16) 0.0122(15)
C90 0.059(2) 0.043(2) 0.0326(19) 0.0077(16) 0.0197(17) 0.0185(18)
C91 0.060(3) 0.042(2) 0.0311(19) 0.0021(16) 0.0136(17) 0.0206(18)
C92 0.046(2) 0.0350(18) 0.0286(17) 0.0019(14) 0.0073(15) 0.0139(15)
Cl16 0.0309(4) 0.0321(4) 0.0250(4) 0.0008(3) 0.0057(3) 0.0065(3)
O17 0.0333(13) 0.0558(16) 0.0312(13) -0.0100(12) 0.0074(10) 0.0068(12)
O18 0.0519(17) 0.0496(17) 0.0407(15) -0.0065(13) 0.0118(13) -0.0124(13)
O19 0.074(2) 0.0530(18) 0.0473(17) 0.0172(14) 0.0051(15) 0.0299(16)
O20 0.0352(13) 0.0457(15) 0.0363(14) 0.0013(11) 0.0108(11) 0.0142(11)
Cl36 0.0440(17) 0.0493(14) 0.0510(16) 0.0173(13) -0.0022(12) -0.0076(11)
Cl37 0.068(3) 0.152(5) 0.115(4) -0.083(4) -0.054(3) 0.070(3)
O6 0.120(7) 0.158(8) 0.145(8) 0.038(6) 0.055(6) 0.121(6)
O32 0.125(8) 0.152(10) 0.030(4) -0.014(5) 0.019(4) -0.057(7)
O33 0.078(7) 0.27(2) 0.081(8) -0.079(10) -0.014(6) 0.108(10)
O34 0.123(8) 0.176(11) 0.048(5) 0.038(6) -0.007(5) 0.085(8)
O38 0.109(10) 0.34(2) 0.071(8) -0.106(12) -0.008(7) 0.018(12)
O39 0.143(6) 0.310(11) 0.112(5) -0.097(6) -0.054(4) 0.141(7)
O40 0.32(2) 0.100(9) 0.102(9) 0.042(7) 0.123(13) 0.100(12)
Cl1 0.0301(4) 0.0333(4) 0.0287(4) 0.0036(3) 0.0047(3) 0.0034(3)
O2 0.0403(14) 0.0415(14) 0.0375(14) 0.0016(11) 0.0021(11) 0.0132(11)
O3 0.0397(15) 0.0444(16) 0.0522(17) -0.0069(13) 0.0025(13) -0.0028(12)
O4 0.0404(15) 0.0562(17) 0.0402(15) 0.0140(13) 0.0143(12) 0.0046(12)
O5 0.0539(17) 0.0451(15) 0.0380(14) 0.0127(12) 0.0004(12) 0.0133(13)
Cl26 0.067(2) 0.0291(6) 0.0323(9) 0.0084(5) 0.0180(12) 0.0111(9)
O27 0.117(6) 0.038(2) 0.064(3) 0.022(2) 0.058(4) 0.026(3)
O28 0.079(6) 0.070(5) 0.041(6) -0.002(3) 0.015(5) -0.002(3)
O29 0.086(4) 0.0302(19) 0.056(3) 0.0173(17) 0.007(3) 0.016(3)
O30 0.069(3) 0.076(3) 0.070(3) 0.019(2) 0.022(3) 0.018(2)
Cl6 0.0456(5) 0.0266(4) 0.0598(6) 0.0130(4) 0.0091(4) 0.0097(3)
O7 0.0530(18) 0.0297(14) 0.082(2) 0.0079(14) 0.0085(16) 0.0057(12)
O8 0.0440(19) 0.0433(18) 0.160(4) -0.006(2) 0.019(2) 0.0039(15)
O9 0.087(3) 0.0413(17) 0.089(3) 0.0243(18) 0.004(2) 0.0248(17)
O10 0.113(4) 0.072(3) 0.063(2) 0.022(2) 0.005(2) -0.010(2)
Cl11 0.0565(6) 0.0683(7) 0.0479(6) -0.0244(5) 0.0059(5) 0.0073(5)
O12 0.116(4) 0.111(4) 0.082(3) 0.017(3) 0.014(3) 0.041(3)
O13 0.129(4) 0.134(4) 0.051(2) 0.008(2) 0.023(2) 0.077(4)
O14 0.053(2) 0.085(3) 0.182(6) -0.046(3) -0.002(3) 0.003(2)
O15 0.088(3) 0.134(4) 0.063(3) -0.048(3) 0.005(2) -0.039(3)
Cl21 0.033(7) 0.024(3) 0.038(4) 0.004(2) -0.004(4) 0.002(3)
O22 0.056(18) 0.071(17) 0.052(15) 0.011(12) 0.003(13) -0.014(14)
O23 0.11(6) 0.029(18) 0.028(19) -0.016(12) 0.01(3) 0.02(2)
O24 0.064(19) 0.037(13) 0.027(11) -0.004(9) 0.016(12) 0.030(14)
O25 0.069(12) 0.057(11) 0.065(12) 0.013(8) -0.001(9) 0.012(9)
O45 0.160(15) 0.158(14) 0.159(14) 0.007(11) 0.001(11) 0.042(11)
O48 0.0340(19) 0.070(3) 0.132(4) 0.012(3) -0.010(2) 0.0063(17)
N102 0.0340(19) 0.070(3) 0.132(4) 0.012(3) -0.010(2) 0.0063(17)
C103 0.061(7) 0.068(7) 0.087(8) 0.000(6) 0.003(6) -0.002(5)
C104 0.072(8) 0.077(8) 0.111(11) -0.016(7) 0.045(7) -0.024(6)
O47 0.063(8) 0.43(4) 0.218(19) -0.18(2) 0.012(10) -0.005(13)
O46 0.060(7) 0.49(3) 0.231(18) 0.27(2) 0.001(8) -0.050(12)
N93 0.067(3) 0.053(2) 0.109(4) 0.017(3) -0.016(3) 0.005(2)
C94 0.057(3) 0.035(2) 0.059(3) 0.0127(19) 0.005(2) 0.0048(18)
C95 0.054(3) 0.046(3) 0.095(4) 0.008(3) -0.002(3) 0.003(2)
N111 0.113(5) 0.120(5) 0.219(8) 0.085(6) -0.052(5) -0.026(4)
C112 0.094(5) 0.098(5) 0.096(5) 0.032(4) -0.011(4) -0.001(4)
C113 0.170(8) 0.147(7) 0.139(7) 0.049(6) -0.005(6) 0.011(6)
N108 0.054(2) 0.064(3) 0.073(3) -0.002(2) 0.003(2) 0.007(2)
C109 0.044(2) 0.039(2) 0.067(3) -0.006(2) 0.001(2) 0.0091(18)
C110 0.070(4) 0.093(5) 0.097(5) 0.032(4) -0.004(3) 0.013(3)
N96 0.136(10) 0.035(4) 0.091(7) 0.007(4) 0.054(7) 0.013(5)
C97 0.064(6) 0.041(5) 0.047(5) -0.005(4) 0.032(4) 0.008(4)
C98 0.102(8) 0.035(4) 0.063(6) 0.012(4) 0.057(6) 0.010(5)
N99 0.040(2) 0.086(3) 0.077(3) 0.041(2) 0.0139(19) 0.018(2)
C100 0.084(4) 0.063(3) 0.081(4) 0.009(3) 0.020(3) 0.017(3)
C101 0.110(6) 0.092(5) 0.113(6) -0.011(4) -0.017(5) 0.045(5)
N105 0.095(5) 0.188(8) 0.282(10) 0.179(8) 0.104(6) 0.074(5)
C106 0.091(5) 0.113(5) 0.114(5) 0.056(4) 0.030(4) 0.036(4)
C107 0.102(5) 0.089(5) 0.120(6) 0.033(5) 0.014(5) 0.003(4)

loop_
_atom_type_symbol
_atom_type_description
_atom_type_scat_dispersion_real
_atom_type_scat_dispersion_imag
_atom_type_scat_source
C C 0.0181 0.0091 'International Tables Vol C Tables 4.2.6.8 and 6.1.1.4'
H H 0.0000 0.0000 'International Tables Vol C Tables 4.2.6.8 and 6.1.1.4'
Cl Cl 0.3639 0.7018 'International Tables Vol C Tables 4.2.6.8 and 6.1.1.4'
N N 0.0311 0.0180 'International Tables Vol C Tables 4.2.6.8 and 6.1.1.4'
O O 0.0492 0.0322 'International Tables Vol C Tables 4.2.6.8 and 6.1.1.4'
Zn Zn -1.5491 0.6778 'International Tables Vol C Tables 4.2.6.8 and 6.1.1.4'

loop_
_geom_angle_atom_site_label_1
_geom_angle_atom_site_label_2
_geom_angle_atom_site_label_3
_geom_angle
O43 Zn1 O41 83.37(9)
O43 Zn1 N1 93.29(9)
O43 Zn1 N18 166.37(9)
O43 Zn1 N24 94.75(9)
O43 Zn1 N41 99.88(10)
N1 Zn1 O41 87.22(9)
N1 Zn1 N24 171.53(10)
N18 Zn1 O41 88.93(9)
N18 Zn1 N1 75.06(10)
N18 Zn1 N24 96.62(10)
N24 Zn1 O41 91.08(9)
N41 Zn1 O41 166.34(9)
N41 Zn1 N1 105.73(10)
N41 Zn1 N18 90.23(10)
N41 Zn1 N24 75.47(10)
O42 Zn2 N2 92.92(9)
O42 Zn2 N12 97.82(10)
O42 Zn2 N71 91.93(10)
O42 Zn2 N81 166.72(10)
O43 Zn2 O42 84.65(9)
O43 Zn2 N2 92.56(9)
O43 Zn2 N12 167.42(10)
O43 Zn2 N71 92.68(9)
O43 Zn2 N81 98.33(10)
N2 Zn2 N12 75.03(10)
N2 Zn2 N81 99.84(10)
N12 Zn2 N81 82.10(11)
N71 Zn2 N2 173.17(10)
N71 Zn2 N12 99.55(10)
N71 Zn2 N81 75.06(11)
O42 Zn3 O44 83.73(9)
O42 Zn3 N48 94.49(10)
O42 Zn3 N58 100.10(11)
O42 Zn3 N70 92.98(10)
O42 Zn3 N87 166.87(11)
N48 Zn3 O44 90.67(9)
N58 Zn3 O44 165.72(11)
N58 Zn3 N48 75.37(12)
N58 Zn3 N70 105.53(12)
N58 Zn3 N87 88.49(11)
N70 Zn3 O44 87.88(9)
N70 Zn3 N48 172.19(11)
N87 Zn3 O44 90.35(10)
N87 Zn3 N48 97.30(11)
N87 Zn3 N70 75.04(11)
O41 Zn4 O44 82.73(9)
O41 Zn4 N25 93.76(9)
O41 Zn4 N35 169.93(10)
O41 Zn4 N47 90.94(10)
O41 Zn4 N64 96.49(11)
O44 Zn4 N25 90.07(9)
O44 Zn4 N35 94.71(10)
O44 Zn4 N47 92.99(10)
O44 Zn4 N64 169.45(11)
N35 Zn4 N25 76.47(11)
N35 Zn4 N47 98.93(11)
N47 Zn4 N25 174.69(10)
N64 Zn4 N25 100.49(12)
N64 Zn4 N35 87.79(12)
N64 Zn4 N47 76.48(12)
Zn1 O41 H41A 108(3)
Zn1 O41 H41B 114(3)
Zn4 O41 Zn1 110.66(10)
Zn4 O41 H41A 102(3)
Zn4 O41 H41B 111(3)
H41A O41 H41B 111(4)
Zn2 O42 H42 112(3)
Zn3 O42 Zn2 114.18(11)
Zn3 O42 H42 111(3)
Zn1 O43 Zn2 114.21(10)
Zn1 O43 H43 113(3)
Zn2 O43 H43 110(3)
Zn3 O44 H44A 114(3)
Zn3 O44 H44B 102(3)
Zn4 O44 Zn3 110.66(10)
Zn4 O44 H44A 109(3)
Zn4 O44 H44B 108(3)
H44A O44 H44B 112(4)
N2 N1 Zn1 118.98(19)
N2 N1 C6 121.1(3)
C6 N1 Zn1 117.1(2)
N1 N2 Zn2 118.83(19)
N1 N2 C3 120.2(3)
C3 N2 Zn2 115.9(2)
C13 N12 Zn2 113.3(2)
C17 N12 Zn2 122.2(2)
C17 N12 C13 118.5(3)
C19 N18 Zn1 115.7(2)
C23 N18 Zn1 122.5(2)
C23 N18 C19 119.1(3)
N25 N24 Zn1 120.61(19)
N25 N24 C29 120.8(3)
C29 N24 Zn1 115.9(2)
N24 N25 Zn4 120.97(19)
N24 N25 C26 120.8(3)
C26 N25 Zn4 115.9(2)
C36 N35 Zn4 113.7(2)
C40 N35 Zn4 122.1(3)
C40 N35 C36 119.4(3)
C42 N41 Zn1 116.2(2)
C46 N41 Zn1 121.7(2)
C46 N41 C42 119.4(3)
N48 N47 Zn4 120.9(2)
N48 N47 C52 121.5(3)
C52 N47 Zn4 115.8(2)
N47 N48 Zn3 121.0(2)
N47 N48 C49 120.2(3)
C49 N48 Zn3 116.0(2)
C59 N58 Zn3 115.2(2)
C63 N58 Zn3 121.4(3)
C63 N58 C59 118.9(4)
C65 N64 Zn4 114.0(3)
C69 N64 Zn4 122.3(3)
C69 N64 C65 119.2(3)
N71 N70 Zn3 119.7(2)
N71 N70 C75 120.9(3)
C75 N70 Zn3 117.8(2)
N70 N71 Zn2 118.5(2)
N70 N71 C72 120.6(3)
C72 N71 Zn2 116.5(2)
C82 N81 Zn2 112.9(2)
C86 N81 Zn2 121.5(2)
C86 N81 C82 118.7(3)
C88 N87 Zn3 116.6(2)
C92 N87 Zn3 122.5(3)
C92 N87 C88 119.0(3)
N2 C3 C4 121.9(3)
N2 C3 C13 111.5(3)
C4 C3 C13 126.6(3)
C3 C4 C7 121.9(3)
C5 C4 C3 117.7(3)
C5 C4 C7 120.4(3)
C4 C5 C6 117.2(3)
C4 C5 C11 119.2(3)
C6 C5 C11 123.6(3)
N1 C6 C5 121.4(3)
N1 C6 C19 111.9(3)
C5 C6 C19 126.6(3)
C4 C7 H7A 109.1
C4 C7 H7B 109.1
C4 C7 C8 112.5(3)
H7A C7 H7B 107.8
C8 C7 H7A 109.1
C8 C7 H7B 109.1
C7 C8 H8A 108.8
C7 C8 H8B 108.8
H8A C8 H8B 107.6
C9 C8 C7 114.0(3)
C9 C8 H8A 108.8
C9 C8 H8B 108.8
C8 C9 H9A 108.2
C8 C9 H9B 108.2
H9A C9 H9B 107.4
C10 C9 C8 116.3(3)
C10 C9 H9A 108.2
C10 C9 H9B 108.2
C9 C10 H10A 108.6
C9 C10 H10B 108.6
C9 C10 C11 114.4(3)
H10A C10 H10B 107.6
C11 C10 H10A 108.6
C11 C10 H10B 108.6
C5 C11 C10 111.8(3)
C5 C11 H11A 109.2
C5 C11 H11B 109.2
C10 C11 H11A 109.2
C10 C11 H11B 109.2
H11A C11 H11B 107.9
N12 C13 C3 114.6(3)
N12 C13 C14 121.9(3)
C14 C13 C3 123.3(3)
C13 C14 H14 120.6
C15 C14 C13 118.9(3)
C15 C14 H14 120.6
C14 C15 H15 120.4
C16 C15 C14 119.2(3)
C16 C15 H15 120.4
C15 C16 H16 120.6
C15 C16 C17 118.7(3)
C17 C16 H16 120.6
N12 C17 C16 122.7(4)
N12 C17 H17 118.6
C16 C17 H17 118.6
N18 C19 C6 114.6(3)
N18 C19 C20 121.1(3)
C20 C19 C6 124.2(3)
C19 C20 H20 120.3
C19 C20 C21 119.3(3)
C21 C20 H20 120.3
C20 C21 H21 120.4
C20 C21 C22 119.2(3)
C22 C21 H21 120.4
C21 C22 H22 120.8
C23 C22 C21 118.4(3)
C23 C22 H22 120.8
N18 C23 C22 122.7(3)
N18 C23 H23 118.6
C22 C23 H23 118.6
N25 C26 C27 121.4(3)
N25 C26 C36 112.3(3)
C27 C26 C36 126.2(3)
C26 C27 C30 123.0(3)
C28 C27 C26 117.8(3)
C28 C27 C30 119.2(3)
C27 C28 C29 117.3(3)
C27 C28 C34 119.4(3)
C29 C28 C34 123.3(3)
N24 C29 C28 121.4(3)
N24 C29 C42 112.6(3)
C28 C29 C42 125.9(3)
C27 C30 H30A 109.2
C27 C30 H30B 109.2
C27 C30 C31 111.9(4)
H30A C30 H30B 107.9
C31 C30 H30A 109.2
C31 C30 H30B 109.2
C30 C31 H31A 109.0
C30 C31 H31B 109.0
H31A C31 H31B 107.8
C32 C31 C30 112.9(4)
C32 C31 H31A 109.0
C32 C31 H31B 109.0
C31 C32 H32A 108.4
C31 C32 H32B 108.4
H32A C32 H32B 107.5
C33 C32 C31 115.5(3)
C33 C32 H32A 108.4
C33 C32 H32B 108.4
C32 C33 H33A 108.9
C32 C33 H33B 108.9
C32 C33 C34 113.4(3)
H33A C33 H33B 107.7
C34 C33 H33A 108.9
C34 C33 H33B 108.9
C28 C34 C33 112.4(3)
C28 C34 H34A 109.1
C28 C34 H34B 109.1
C33 C34 H34A 109.1
C33 C34 H34B 109.1
H34A C34 H34B 107.9
N35 C36 C26 114.4(3)
N35 C36 C37 121.1(4)
C37 C36 C26 124.5(4)
C36 C37 H37 120.7
C36 C37 C38 118.7(4)
C38 C37 H37 120.7
C37 C38 H38 120.0
C39 C38 C37 119.9(4)
C39 C38 H38 120.0
C38 C39 H39 120.7
C38 C39 C40 118.5(4)
C40 C39 H39 120.7
N35 C40 C39 122.1(4)
N35 C40 H40 119.0
C39 C40 H40 119.0
N41 C42 C29 114.5(3)
N41 C42 C43 120.8(3)
C43 C42 C29 124.6(3)
C42 C43 H43A 120.4
C44 C43 C42 119.2(3)
C44 C43 H43A 120.4
C43 C44 H44 120.1
C43 C44 C45 119.8(3)
C45 C44 H44 120.1
C44 C45 H45 120.9
C46 C45 C44 118.1(3)
C46 C45 H45 120.9
N41 C46 C45 122.6(3)
N41 C46 H46 118.7
C45 C46 H46 118.7
N48 C49 C50 121.5(4)
N48 C49 C59 112.3(3)
C50 C49 C59 126.0(3)
C49 C50 C53 123.6(4)
C51 C50 C49 117.6(3)
C51 C50 C53 118.8(4)
C50 C51 C52 117.5(4)
C50 C51 C57 119.0(4)
C52 C51 C57 123.4(4)
N47 C52 C51 121.1(4)
N47 C52 C65 113.0(3)
C51 C52 C65 125.8(4)
C50 C53 H53A 109.0
C50 C53 H53B 109.0
C50 C53 C54 112.9(4)
H53A C53 H53B 107.8
C54 C53 H53A 109.0
C54 C53 H53B 109.0
C53 C54 H54A 107.8
C53 C54 H54B 107.8
H54A C54 H54B 107.1
C55 C54 C53 118.1(6)
C55 C54 H54A 107.8
C55 C54 H54B 107.8
C54 C55 H55A 108.3
C54 C55 H55B 108.3
C54 C55 C56 115.8(6)
H55A C55 H55B 107.4
C56 C55 H55A 108.3
C56 C55 H55B 108.3
C55 C56 H56A 108.0
C55 C56 H56B 108.0
C55 C56 C57 117.1(5)
H56A C56 H56B 107.3
C57 C56 H56A 108.0
C57 C56 H56B 108.0
C51 C57 C56 108.4(6)
C51 C57 H57A 110.0
C51 C57 H57B 110.0
C56 C57 H57A 110.0
C56 C57 H57B 110.0
H57A C57 H57B 108.4
N58 C59 C49 114.3(3)
N58 C59 C60 121.7(4)
C60 C59 C49 123.9(4)
C59 C60 H60 120.4
C61 C60 C59 119.2(5)
C61 C60 H60 120.4
C60 C61 H61 120.2
C60 C61 C62 119.7(4)
C62 C61 H61 120.2
C61 C62 H62 120.6
C61 C62 C63 118.7(5)
C63 C62 H62 120.6
N58 C63 C62 121.6(5)
N58 C63 H63 119.2
C62 C63 H63 119.2
N64 C65 C52 115.0(3)
N64 C65 C66 121.4(4)
C66 C65 C52 123.5(4)
C65 C66 H66 120.7
C65 C66 C67 118.6(4)
C67 C66 H66 120.7
C66 C67 H67 120.2
C68 C67 C66 119.6(4)
C68 C67 H67 120.2
C67 C68 H68 120.7
C67 C68 C69 118.5(4)
C69 C68 H68 120.7
N64 C69 C68 122.5(4)
N64 C69 H69 118.8
C68 C69 H69 118.8
N71 C72 C73 121.7(3)
N71 C72 C82 111.8(3)
C73 C72 C82 126.4(3)
C72 C73 C76 123.0(3)
C74 C73 C72 117.7(3)
C74 C73 C76 119.3(3)
C73 C74 C75 117.3(3)
C73 C74 C80 118.6(3)
C75 C74 C80 124.0(3)
N70 C75 C74 121.1(3)
N70 C75 C88 112.4(3)
C74 C75 C88 126.4(3)
C73 C76 H76A 109.1
C73 C76 H76B 109.1
C73 C76 C77 112.6(4)
H76A C76 H76B 107.8
C77 C76 H76A 109.1
C77 C76 H76B 109.1
C76 C77 H77A 108.5
C76 C77 H77B 108.5
C76 C77 H77C 107.7
C76 C77 H77D 107.7
H77A C77 H77B 107.5
H77C C77 H77D 107.1
C78A C77 C76 115.1(5)
C78A C77 H77A 108.5
C78A C77 H77B 108.5
C78B C77 C76 118.3(6)
C78B C77 H77C 107.7
C78B C77 H77D 107.7
C77 C78A H78A 107.1
C77 C78A H78B 107.1
H78A C78A H78B 106.8
C79 C78A C77 121.0(7)
C79 C78A H78A 107.1
C79 C78A H78B 107.1
C77 C78B H78C 107.3
C77 C78B H78D 107.3
C77 C78B C79 120.2(11)
H78C C78B H78D 106.9
C79 C78B H78C 107.3
C79 C78B H78D 107.3
C78A C79 H79A 108.7
C78A C79 H79B 108.7
C78A C79 C80 114.4(5)
C78B C79 H79C 108.0
C78B C79 H79D 108.0
C78B C79 C80 117.3(5)
H79A C79 H79B 107.6
H79C C79 H79D 107.2
C80 C79 H79A 108.7
C80 C79 H79B 108.7
C80 C79 H79C 108.0
C80 C79 H79D 108.0
C74 C80 C79 111.4(3)
C74 C80 H80A 109.3
C74 C80 H80B 109.3
C79 C80 H80A 109.3
C79 C80 H80B 109.3
H80A C80 H80B 108.0
N81 C82 C72 114.2(3)
N81 C82 C83 121.9(3)
C83 C82 C72 123.7(3)
C82 C83 H83 120.8
C84 C83 C82 118.5(3)
C84 C83 H83 120.8
C83 C84 H84 120.2
C85 C84 C83 119.7(3)
C85 C84 H84 120.2
C84 C85 H85 120.7
C84 C85 C86 118.6(3)
C86 C85 H85 120.7
N81 C86 C85 122.5(3)
N81 C86 H86 118.7
C85 C86 H86 118.7
N87 C88 C75 114.5(3)
N87 C88 C89 121.2(3)
C89 C88 C75 124.2(3)
C88 C89 H89 120.4
C88 C89 C90 119.2(4)
C90 C89 H89 120.4
C89 C90 H90 120.3
C91 C90 C89 119.4(4)
C91 C90 H90 120.3
C90 C91 H91 120.9
C92 C91 C90 118.2(4)
C92 C91 H91 120.9
N87 C92 C91 122.8(4)
N87 C92 H92 118.6
C91 C92 H92 118.6
O17 Cl16 O18 109.78(17)
O19 Cl16 O17 109.94(19)
O19 Cl16 O18 108.9(2)
O19 Cl16 O20 109.20(19)
O20 Cl16 O17 110.04(16)
O20 Cl16 O18 109.02(18)
O32 Cl36 O39 96.7(5)
O33 Cl36 O32 124.5(11)
O33 Cl36 O34 109.3(7)
O33 Cl36 O39 72.9(8)
O34 Cl36 O32 108.7(7)
O34 Cl36 O39 144.8(7)
O6 Cl37 O38 106.3(11)
O6 Cl37 O39 104.7(8)
O6 Cl37 O40 122.7(13)
O38 Cl37 O40 102.8(10)
O39 Cl37 O38 109.9(11)
O39 Cl37 O40 110.1(9)
Cl36 O33 O39 64.3(6)
Cl36 O39 O33 42.8(4)
O3 Cl1 O2 108.53(17)
O4 Cl1 O2 109.34(18)
O4 Cl1 O3 110.24(18)
O5 Cl1 O2 109.29(17)
O5 Cl1 O3 109.53(19)
O5 Cl1 O4 109.88(18)
O27 Cl26 O29 109.2(3)
O27 Cl26 O30 111.7(4)
O28 Cl26 O27 109.8(7)
O28 Cl26 O29 109.9(7)
O28 Cl26 O30 107.2(8)
O30 Cl26 O29 109.0(3)
O8 Cl6 O7 109.5(2)
O9 Cl6 O7 110.3(2)
O9 Cl6 O8 109.0(3)
O9 Cl6 O10 109.0(3)
O10 Cl6 O7 109.7(2)
O10 Cl6 O8 109.3(3)
O13 Cl11 O12 108.2(3)
O13 Cl11 O14 105.4(4)
O14 Cl11 O12 109.3(3)
O15 Cl11 O12 113.5(4)
O15 Cl11 O13 110.8(3)
O15 Cl11 O14 109.4(3)
O22 Cl21 O23 108(4)
O22 Cl21 O24 107.2(19)
O22 Cl21 O25 106.4(18)
O23 Cl21 O24 113(4)
O23 Cl21 O25 115(5)
O24 Cl21 O25 107.7(16)
O48 C103 C104 174.3(14)
C103 C104 H10C 109.5
C103 C104 H10D 109.5
C103 C104 H10E 109.5
H10C C104 H10D 109.5
H10C C104 H10E 109.5
H10D C104 H10E 109.5
N93 C94 C95 177.8(6)
C94 C95 H95A 109.5
C94 C95 H95B 109.5
C94 C95 H95C 109.5
H95A C95 H95B 109.5
H95A C95 H95C 109.5
H95B C95 H95C 109.5
N111 C112 C113 167.9(9)
C112 C113 H11C 109.5
C112 C113 H11D 109.5
C112 C113 H11E 109.5
H11C C113 H11D 109.5
H11C C113 H11E 109.5
H11D C113 H11E 109.5
N108 C109 C110 178.3(6)
C109 C110 H11F 109.5
C109 C110 H11G 109.5
C109 C110 H11H 109.5
H11F C110 H11G 109.5
H11F C110 H11H 109.5
H11G C110 H11H 109.5
N96 C97 C98 178.0(10)
C97 C98 H98A 109.5
C97 C98 H98B 109.5
C97 C98 H98C 109.5
H98A C98 H98B 109.5
H98A C98 H98C 109.5
H98B C98 H98C 109.5
N99 C100 C101 174.4(7)
C100 C101 H10F 109.5
C100 C101 H10G 109.5
C100 C101 H10H 109.5
H10F C101 H10G 109.5
H10F C101 H10H 109.5
H10G C101 H10H 109.5
N105 C106 C107 166.9(9)
C106 C107 H10I 109.5
C106 C107 H10J 109.5
C106 C107 H10K 109.5
H10I C107 H10J 109.5
H10I C107 H10K 109.5
H10J C107 H10K 109.5

loop_
_geom_bond_atom_site_label_1
_geom_bond_atom_site_label_2
_geom_bond_distance
_geom_bond_site_symmetry_2
Zn1 O41 2.202(2) .
Zn1 O43 2.025(2) .
Zn1 N1 2.158(3) .
Zn1 N18 2.143(3) .
Zn1 N24 2.170(3) .
Zn1 N41 2.128(3) .
Zn2 O42 2.071(2) .
Zn2 O43 2.049(2) .
Zn2 N2 2.158(3) .
Zn2 N12 2.198(3) .
Zn2 N71 2.155(3) .
Zn2 N81 2.198(3) .
Zn3 O42 2.028(2) .
Zn3 O44 2.185(2) .
Zn3 N48 2.171(3) .
Zn3 N58 2.133(3) .
Zn3 N70 2.146(3) .
Zn3 N87 2.139(3) .
Zn4 O41 2.095(2) .
Zn4 O44 2.126(2) .
Zn4 N25 2.139(3) .
Zn4 N35 2.134(3) .
Zn4 N47 2.137(3) .
Zn4 N64 2.131(3) .
O41 H41A 0.880(19) .
O41 H41B 0.879(19) .
O42 H42 0.879(19) .
O43 H43 0.873(19) .
O44 H44A 0.882(19) .
O44 H44B 0.903(19) .
N1 N2 1.325(4) .
N1 C6 1.338(4) .
N2 C3 1.340(4) .
N12 C13 1.351(4) .
N12 C17 1.336(5) .
N18 C19 1.356(4) .
N18 C23 1.338(4) .
N24 N25 1.328(4) .
N24 C29 1.335(4) .
N25 C26 1.338(4) .
N35 C36 1.345(5) .
N35 C40 1.343(5) .
N41 C42 1.350(4) .
N41 C46 1.343(4) .
N47 N48 1.326(4) .
N47 C52 1.340(5) .
N48 C49 1.336(4) .
N58 C59 1.349(5) .
N58 C63 1.341(5) .
N64 C65 1.356(5) .
N64 C69 1.338(5) .
N70 N71 1.330(4) .
N70 C75 1.337(4) .
N71 C72 1.333(4) .
N81 C82 1.353(4) .
N81 C86 1.340(4) .
N87 C88 1.352(5) .
N87 C92 1.339(5) .
C3 C4 1.405(5) .
C3 C13 1.489(5) .
C4 C5 1.391(5) .
C4 C7 1.503(4) .
C5 C6 1.414(4) .
C5 C11 1.504(4) .
C6 C19 1.491(4) .
C7 H7A 0.9700 .
C7 H7B 0.9700 .
C7 C8 1.541(5) .
C8 H8A 0.9700 .
C8 H8B 0.9700 .
C8 C9 1.528(6) .
C9 H9A 0.9700 .
C9 H9B 0.9700 .
C9 C10 1.526(5) .
C10 H10A 0.9700 .
C10 H10B 0.9700 .
C10 C11 1.541(5) .
C11 H11A 0.9700 .
C11 H11B 0.9700 .
C13 C14 1.389(5) .
C14 H14 0.9300 .
C14 C15 1.385(5) .
C15 H15 0.9300 .
C15 C16 1.381(6) .
C16 H16 0.9300 .
C16 C17 1.385(5) .
C17 H17 0.9300 .
C19 C20 1.386(5) .
C20 H20 0.9300 .
C20 C21 1.387(5) .
C21 H21 0.9300 .
C21 C22 1.392(5) .
C22 H22 0.9300 .
C22 C23 1.382(5) .
C23 H23 0.9300 .
C26 C27 1.399(5) .
C26 C36 1.501(5) .
C27 C28 1.398(5) .
C27 C30 1.509(5) .
C28 C29 1.408(4) .
C28 C34 1.498(5) .
C29 C42 1.497(4) .
C30 H30A 0.9700 .
C30 H30B 0.9700 .
C30 C31 1.548(7) .
C31 H31A 0.9700 .
C31 H31B 0.9700 .
C31 C32 1.536(6) .
C32 H32A 0.9700 .
C32 H32B 0.9700 .
C32 C33 1.524(6) .
C33 H33A 0.9700 .
C33 H33B 0.9700 .
C33 C34 1.540(5) .
C34 H34A 0.9700 .
C34 H34B 0.9700 .
C36 C37 1.377(5) .
C37 H37 0.9300 .
C37 C38 1.389(7) .
C38 H38 0.9300 .
C38 C39 1.368(8) .
C39 H39 0.9300 .
C39 C40 1.372(6) .
C40 H40 0.9300 .
C42 C43 1.390(5) .
C43 H43A 0.9300 .
C43 C44 1.381(5) .
C44 H44 0.9300 .
C44 C45 1.385(5) .
C45 H45 0.9300 .
C45 C46 1.380(5) .
C46 H46 0.9300 .
C49 C50 1.416(6) .
C49 C59 1.492(6) .
C50 C51 1.390(6) .
C50 C53 1.504(5) .
C51 C52 1.407(5) .
C51 C57 1.510(6) .
C52 C65 1.479(6) .
C53 H53A 0.9700 .
C53 H53B 0.9700 .
C53 C54 1.546(6) .
C54 H54A 0.9700 .
C54 H54B 0.9700 .
C54 C55 1.399(12) .
C55 H55A 0.9700 .
C55 H55B 0.9700 .
C55 C56 1.491(13) .
C56 H56A 0.9700 .
C56 H56B 0.9700 .
C56 C57 1.613(9) .
C57 H57A 0.9700 .
C57 H57B 0.9700 .
C59 C60 1.387(5) .
C60 H60 0.9300 .
C60 C61 1.366(8) .
C61 H61 0.9300 .
C61 C62 1.379(9) .
C62 H62 0.9300 .
C62 C63 1.399(7) .
C63 H63 0.9300 .
C65 C66 1.391(5) .
C66 H66 0.9300 .
C66 C67 1.396(7) .
C67 H67 0.9300 .
C67 C68 1.382(8) .
C68 H68 0.9300 .
C68 C69 1.387(6) .
C69 H69 0.9300 .
C72 C73 1.400(5) .
C72 C82 1.492(5) .
C73 C74 1.396(5) .
C73 C76 1.500(5) .
C74 C75 1.411(5) .
C74 C80 1.504(5) .
C75 C88 1.498(5) .
C76 H76A 0.9700 .
C76 H76B 0.9700 .
C76 C77 1.543(6) .
C77 H77A 0.9700 .
C77 H77B 0.9700 .
C77 H77C 0.9700 .
C77 H77D 0.9700 .
C77 C78A 1.495(9) .
C77 C78B 1.467(15) .
C78A H78A 0.9700 .
C78A H78B 0.9700 .
C78A C79 1.465(10) .
C78B H78C 0.9700 .
C78B H78D 0.9700 .
C78B C79 1.504(13) .
C79 H79A 0.9700 .
C79 H79B 0.9700 .
C79 H79C 0.9700 .
C79 H79D 0.9700 .
C79 C80 1.547(6) .
C80 H80A 0.9700 .
C80 H80B 0.9700 .
C82 C83 1.395(5) .
C83 H83 0.9300 .
C83 C84 1.385(5) .
C84 H84 0.9300 .
C84 C85 1.383(6) .
C85 H85 0.9300 .
C85 C86 1.387(5) .
C86 H86 0.9300 .
C88 C89 1.385(5) .
C89 H89 0.9300 .
C89 C90 1.391(5) .
C90 H90 0.9300 .
C90 C91 1.384(6) .
C91 H91 0.9300 .
C91 C92 1.382(5) .
C92 H92 0.9300 .
Cl16 O17 1.436(3) .
Cl16 O18 1.439(3) .
Cl16 O19 1.433(3) .
Cl16 O20 1.435(3) .
Cl36 O32 1.445(9) .
Cl36 O33 1.237(9) .
Cl36 O34 1.323(10) .
Cl36 O39 1.641(9) .
Cl37 O6 1.296(9) .
Cl37 O38 1.424(18) .
Cl37 O39 1.304(9) .
Cl37 O40 1.730(16) .
O33 O39 1.740(16) .
Cl1 O2 1.452(3) .
Cl1 O3 1.439(3) .
Cl1 O4 1.434(3) .
Cl1 O5 1.431(3) .
Cl26 O27 1.428(4) .
Cl26 O28 1.421(17) .
Cl26 O29 1.431(5) .
Cl26 O30 1.431(6) .
Cl6 O7 1.434(3) .
Cl6 O8 1.429(4) .
Cl6 O9 1.412(3) .
Cl6 O10 1.426(4) .
Cl11 O12 1.435(6) .
Cl11 O13 1.399(5) .
Cl11 O14 1.426(5) .
Cl11 O15 1.395(4) .
Cl21 O22 1.36(3) .
Cl21 O23 1.37(9) .
Cl21 O24 1.45(3) .
Cl21 O25 1.67(4) .
O45 O45 1.68(3) 2_756
O48 C103 1.319(14) .
C103 C104 1.471(16) .
C104 H10C 0.9600 .
C104 H10D 0.9600 .
C104 H10E 0.9600 .
N93 C94 1.120(7) .
C94 C95 1.456(7) .
C95 H95A 0.9600 .
C95 H95B 0.9600 .
C95 H95C 0.9600 .
N111 C112 1.354(13) .
C112 C113 1.491(15) .
C113 H11C 0.9600 .
C113 H11D 0.9600 .
C113 H11E 0.9600 .
N108 C109 1.142(7) .
C109 C110 1.437(9) .
C110 H11F 0.9600 .
C110 H11G 0.9600 .
C110 H11H 0.9600 .
N96 C97 1.104(13) .
C97 C98 1.472(13) .
C98 H98A 0.9600 .
C98 H98B 0.9600 .
C98 H98C 0.9600 .
N99 C100 1.173(8) .
C100 C101 1.565(10) .
C101 H10F 0.9600 .
C101 H10G 0.9600 .
C101 H10H 0.9600 .
N105 C106 1.396(13) .
C106 C107 1.448(11) .
C107 H10I 0.9600 .
C107 H10J 0.9600 .
C107 H10K 0.9600 .

loop_
_geom_hbond_atom_site_label_D
_geom_hbond_atom_site_label_H
_geom_hbond_atom_site_label_A
_geom_hbond_distance_DH
_geom_hbond_distance_HA
_geom_hbond_distance_DA
_geom_hbond_angle_DHA
O41 H41A O42 0.880(19) 1.67(2) 2.538(3) 170(4)
O42 H42 O39 0.879(19) 1.99(3) 2.811(6) 156(4)
O44 H44A N99 0.882(19) 1.90(2) 2.775(5) 172(4)
O44 H44B O43 0.903(19) 1.67(2) 2.564(3) 170(4)

loop_
_geom_torsion_atom_site_label_1
_geom_torsion_atom_site_label_2
_geom_torsion_atom_site_label_3
_geom_torsion_atom_site_label_4
_geom_torsion
Zn1 N1 N2 Zn2 7.9(3)
Zn1 N1 N2 C3 161.7(2)
Zn1 N1 C6 C5 -155.3(2)
Zn1 N1 C6 C19 21.9(3)
Zn1 N18 C19 C6 19.4(3)
Zn1 N18 C19 C20 -157.9(2)
Zn1 N18 C23 C22 159.8(3)
Zn1 N24 N25 Zn4 -1.2(3)
Zn1 N24 N25 C26 160.8(2)
Zn1 N24 C29 C28 -155.4(2)
Zn1 N24 C29 C42 21.7(3)
Zn1 N41 C42 C29 18.1(4)
Zn1 N41 C42 C43 -158.2(3)
Zn1 N41 C46 C45 160.2(3)
Zn2 N2 C3 C4 148.0(2)
Zn2 N2 C3 C13 -29.6(3)
Zn2 N12 C13 C3 -23.6(3)
Zn2 N12 C13 C14 150.3(3)
Zn2 N12 C17 C16 -148.0(3)
Zn2 N71 C72 C73 150.2(3)
Zn2 N71 C72 C82 -26.7(3)
Zn2 N81 C82 C72 -26.8(4)
Zn2 N81 C82 C83 148.3(3)
Zn2 N81 C86 C85 -147.1(3)
Zn3 N48 C49 C50 -154.5(3)
Zn3 N48 C49 C59 21.2(4)
Zn3 N58 C59 C49 24.3(4)
Zn3 N58 C59 C60 -152.4(3)
Zn3 N58 C63 C62 154.0(3)
Zn3 N70 N71 Zn2 10.6(3)
Zn3 N70 N71 C72 166.4(2)
Zn3 N70 C75 C74 -159.6(2)
Zn3 N70 C75 C88 18.4(3)
Zn3 N87 C88 C75 15.4(4)
Zn3 N87 C88 C89 -160.9(3)
Zn3 N87 C92 C91 163.0(3)
Zn4 N25 C26 C27 157.0(3)
Zn4 N25 C26 C36 -19.4(4)
Zn4 N35 C36 C26 -26.6(4)
Zn4 N35 C36 C37 150.3(4)
Zn4 N35 C40 C39 -152.4(4)
Zn4 N47 N48 Zn3 -5.0(3)
Zn4 N47 N48 C49 -165.1(2)
Zn4 N47 C52 C51 158.9(3)
Zn4 N47 C52 C65 -19.1(4)
Zn4 N64 C65 C52 -22.4(4)
Zn4 N64 C65 C66 152.4(4)
Zn4 N64 C69 C68 -153.7(4)
N1 N2 C3 C4 -6.5(5)
N1 N2 C3 C13 175.9(3)
N1 C6 C19 N18 -27.0(4)
N1 C6 C19 C20 150.2(3)
N2 N1 C6 C5 5.6(4)
N2 N1 C6 C19 -177.3(3)
N2 C3 C4 C5 4.9(5)
N2 C3 C4 C7 -172.9(3)
N2 C3 C13 N12 35.4(4)
N2 C3 C13 C14 -138.4(3)
N12 C13 C14 C15 1.3(5)
N18 C19 C20 C21 -3.9(5)
N24 N25 C26 C27 -5.9(5)
N24 N25 C26 C36 177.7(3)
N24 C29 C42 N41 -26.3(4)
N24 C29 C42 C43 149.9(3)
N25 N24 C29 C28 6.0(5)
N25 N24 C29 C42 -176.8(3)
N25 C26 C27 C28 5.2(5)
N25 C26 C27 C30 -172.2(4)
N25 C26 C36 N35 30.7(5)
N25 C26 C36 C37 -146.0(5)
N35 C36 C37 C38 5.3(9)
N41 C42 C43 C44 -3.7(5)
N47 N48 C49 C50 6.6(5)
N47 N48 C49 C59 -177.7(3)
N47 C52 C65 N64 27.6(5)
N47 C52 C65 C66 -147.1(4)
N48 N47 C52 C51 -5.9(5)
N48 N47 C52 C65 176.1(3)
N48 C49 C50 C51 -5.1(5)
N48 C49 C50 C53 172.5(3)
N48 C49 C59 N58 -30.0(4)
N48 C49 C59 C60 146.6(4)
N58 C59 C60 C61 -4.5(6)
N64 C65 C66 C67 4.6(8)
N70 N71 C72 C73 -6.0(5)
N70 N71 C72 C82 177.1(3)
N70 C75 C88 N87 -22.0(4)
N70 C75 C88 C89 154.3(3)
N71 N70 C75 C74 6.0(5)
N71 N70 C75 C88 -176.0(3)
N71 C72 C73 C74 3.7(5)
N71 C72 C73 C76 -174.7(3)
N71 C72 C82 N81 35.7(4)
N71 C72 C82 C83 -139.3(4)
N81 C82 C83 C84 1.6(6)
N87 C88 C89 C90 -3.7(5)
C3 C4 C5 C6 1.6(4)
C3 C4 C5 C11 -177.8(3)
C3 C4 C7 C8 -112.8(4)
C3 C13 C14 C15 174.7(3)
C4 C3 C13 N12 -142.1(3)
C4 C3 C13 C14 44.1(5)
C4 C5 C6 N1 -6.8(4)
C4 C5 C6 C19 176.5(3)
C4 C5 C11 C10 -69.5(4)
C4 C7 C8 C9 -80.7(4)
C5 C4 C7 C8 69.5(4)
C5 C6 C19 N18 150.0(3)
C5 C6 C19 C20 -32.8(5)
C6 N1 N2 Zn2 -152.6(2)
C6 N1 N2 C3 1.2(4)
C6 C5 C11 C10 111.2(4)
C6 C19 C20 C21 179.1(3)
C7 C4 C5 C6 179.4(3)
C7 C4 C5 C11 0.0(5)
C7 C8 C9 C10 57.7(4)
C8 C9 C10 C11 -58.7(4)
C9 C10 C11 C5 82.2(4)
C11 C5 C6 N1 172.6(3)
C11 C5 C6 C19 -4.2(5)
C13 N12 C17 C16 3.0(5)
C13 C3 C4 C5 -177.9(3)
C13 C3 C4 C7 4.4(5)
C13 C14 C15 C16 0.9(6)
C14 C15 C16 C17 -1.1(6)
C15 C16 C17 N12 -0.9(6)
C17 N12 C13 C3 -177.1(3)
C17 N12 C13 C14 -3.2(5)
C19 N18 C23 C22 -0.8(5)
C19 C20 C21 C22 0.4(5)
C20 C21 C22 C23 2.6(5)
C21 C22 C23 N18 -2.5(5)
C23 N18 C19 C6 -178.6(3)
C23 N18 C19 C20 4.1(5)
C26 C27 C28 C29 0.8(5)
C26 C27 C28 C34 -177.6(3)
C26 C27 C30 C31 -112.6(4)
C26 C36 C37 C38 -178.3(6)
C27 C26 C36 N35 -145.5(4)
C27 C26 C36 C37 37.8(7)
C27 C28 C29 N24 -6.3(5)
C27 C28 C29 C42 176.9(3)
C27 C28 C34 C33 -70.0(4)
C27 C30 C31 C32 -83.2(5)
C28 C27 C30 C31 70.1(5)
C28 C29 C42 N41 150.7(3)
C28 C29 C42 C43 -33.1(5)
C29 N24 N25 Zn4 -161.9(2)
C29 N24 N25 C26 0.2(5)
C29 C28 C34 C33 111.8(4)
C29 C42 C43 C44 -179.7(3)
C30 C27 C28 C29 178.3(4)
C30 C27 C28 C34 0.0(5)
C30 C31 C32 C33 60.7(6)
C31 C32 C33 C34 -60.5(6)
C32 C33 C34 C28 83.3(4)
C34 C28 C29 N24 171.9(3)
C34 C28 C29 C42 -4.8(5)
C36 N35 C40 C39 1.5(7)
C36 C26 C27 C28 -178.9(3)
C36 C26 C27 C30 3.7(6)
C36 C37 C38 C39 -0.5(11)
C37 C38 C39 C40 -3.6(11)
C38 C39 C40 N35 3.2(9)
C40 N35 C36 C26 177.4(4)
C40 N35 C36 C37 -5.7(7)
C42 N41 C46 C45 -0.2(5)
C42 C43 C44 C45 1.2(6)
C43 C44 C45 C46 1.7(6)
C44 C45 C46 N41 -2.3(6)
C46 N41 C42 C29 179.6(3)
C46 N41 C42 C43 3.2(5)
C49 C50 C51 C52 -1.7(5)
C49 C50 C51 C57 176.5(4)
C49 C50 C53 C54 113.2(5)
C49 C59 C60 C61 179.1(4)
C50 C49 C59 N58 145.5(4)
C50 C49 C59 C60 -37.9(6)
C50 C51 C52 N47 7.1(5)
C50 C51 C52 C65 -175.2(4)
C50 C51 C57 C56 68.4(5)
C50 C53 C54 C55 81.1(7)
C51 C50 C53 C54 -69.3(6)
C51 C52 C65 N64 -150.3(4)
C51 C52 C65 C66 35.0(7)
C52 N47 N48 Zn3 159.1(2)
C52 N47 N48 C49 -1.1(5)
C52 C51 C57 C56 -113.5(5)
C52 C65 C66 C67 179.0(5)
C53 C50 C51 C52 -179.3(3)
C53 C50 C51 C57 -1.2(6)
C53 C54 C55 C56 -54.4(10)
C54 C55 C56 C57 56.4(11)
C55 C56 C57 C51 -82.0(8)
C57 C51 C52 N47 -171.0(4)
C57 C51 C52 C65 6.7(7)
C59 N58 C63 C62 -1.0(6)
C59 C49 C50 C51 179.8(3)
C59 C49 C50 C53 -2.6(6)
C59 C60 C61 C62 1.9(7)
C60 C61 C62 C63 1.0(7)
C61 C62 C63 N58 -1.5(7)
C63 N58 C59 C49 -179.3(3)
C63 N58 C59 C60 4.0(6)
C65 N64 C69 C68 1.1(7)
C65 C66 C67 C68 -1.7(9)
C66 C67 C68 C69 -1.4(9)
C67 C68 C69 N64 1.8(8)
C69 N64 C65 C52 -179.1(4)
C69 N64 C65 C66 -4.3(6)
C72 C73 C74 C75 3.1(5)
C72 C73 C74 C80 -176.4(3)
C72 C73 C76 C77 -113.1(4)
C72 C82 C83 C84 176.2(3)
C73 C72 C82 N81 -141.0(3)
C73 C72 C82 C83 44.0(5)
C73 C74 C75 N70 -7.9(5)
C73 C74 C75 C88 174.4(3)
C73 C74 C80 C79 -72.3(5)
C73 C76 C77 C78A -77.5(7)
C73 C76 C77 C78B -33.7(10)
C74 C73 C76 C77 68.5(5)
C74 C75 C88 N87 155.9(3)
C74 C75 C88 C89 -27.8(5)
C75 N70 N71 Zn2 -154.6(2)
C75 N70 N71 C72 1.1(4)
C75 C74 C80 C79 108.2(4)
C75 C88 C89 C90 -179.7(3)
C76 C73 C74 C75 -178.4(3)
C76 C73 C74 C80 2.1(5)
C76 C77 C78A C79 51.8(12)
C76 C77 C78B C79 -45.3(15)
C77 C78A C79 C78B 51.3(10)
C77 C78A C79 C80 -52.6(11)
C77 C78B C79 C78A -52.1(12)
C77 C78B C79 C80 43.7(15)
C78A C77 C78B C79 50.4(11)
C78A C79 C80 C74 80.2(7)
C78B C77 C78A C79 -53.0(10)
C78B C79 C80 C74 36.8(10)
C80 C74 C75 N70 171.5(3)
C80 C74 C75 C88 -6.2(5)
C82 N81 C86 C85 1.7(5)
C82 C72 C73 C74 -179.9(3)
C82 C72 C73 C76 1.7(5)
C82 C83 C84 C85 1.2(6)
C83 C84 C85 C86 -2.5(6)
C84 C85 C86 N81 1.0(6)
C86 N81 C82 C72 -178.1(3)
C86 N81 C82 C83 -3.0(5)
C88 N87 C92 C91 -0.6(5)
C88 C89 C90 C91 0.8(6)
C89 C90 C91 C92 2.1(6)
C90 C91 C92 N87 -2.2(6)
C92 N87 C88 C75 180.0(3)
C92 N87 C88 C89 3.6(5)
Cl36 O33 O39 Cl37 -23.5(10)
O6 Cl37 O39 Cl36 83.4(15)
O6 Cl37 O39 O33 175(2)
O32 Cl36 O33 O39 -86.4(10)
O32 Cl36 O39 Cl37 -165.0(16)
O32 Cl36 O39 O33 124.1(12)
O33 Cl36 O39 Cl37 70.9(17)
O34 Cl36 O33 O39 143.0(8)
O34 Cl36 O39 Cl37 -28.4(12)
O34 Cl36 O39 O33 -99.4(15)
O38 Cl37 O39 Cl36 -162.9(18)
O38 Cl37 O39 O33 -71.5(15)
O40 Cl37 O39 Cl36 -50.3(14)
O40 Cl37 O39 O33 41.0(11)
